data_4112113
loop_
_publ_author_name
'Tsukasa Matsuo'
'Hiroyuki Kawaguchi'

_publ_contact_author_email hkawa@ims.ac.jp
_publ_contact_author_name 'Hioryuki Kawaguchi'
_publ_section_title
;
 A Synthetic Cycle for H2/CO Activation and Allene Synthesis Using
 Recyclable Zirconium Complexes
;
_journal_name_full 'Journal of the American Chemical Society'
_journal_page_first 17198
_journal_page_last 17199
_journal_paper_doi 10.1021/ja0567079
_journal_volume 127
_journal_year 2005
_chemical_formula_moiety 'C77 H102 O6 Zr2 '
_chemical_formula_sum 'C77 H102 O6 Zr2'
_chemical_formula_weight 1273.85
_space_group_IT_number 2
_symmetry_cell_setting triclinic
_symmetry_Int_Tables_number 2
_symmetry_space_group_name_Hall '-P 1'
_symmetry_space_group_name_H-M 'P -1'
_audit_creation_date 2005-08-02
_audit_creation_method 'by CrystalStructure v3.5.1'
_cell_angle_alpha 80.921(7)
_cell_angle_beta 83.410(8)
_cell_angle_gamma 72.137(6)
_cell_formula_units_Z 2
_cell_length_a 12.301(3)
_cell_length_b 14.652(4)
_cell_length_c 20.832(6)
_cell_measurement_reflns_used 9284
_cell_measurement_temperature 173.1
_cell_measurement_theta_max 27.5
_cell_measurement_theta_min 3.1
_cell_volume 3520.1(16)
_computing_cell_refinement CrystalClear
_computing_data_collection CrystalClear
_computing_data_reduction CrystalStructure
_computing_publication_material 'CrystalStructure Ver. 3.5.1'
_computing_structure_refinement CRYSTALS
_computing_structure_solution SIR97
_diffrn_detector_area_resol_mean 7.31
_diffrn_measured_fraction_theta_full 0.9557
_diffrn_measured_fraction_theta_max 0.9579
_diffrn_measurement_device_type 'Rigaku Mercury'
_diffrn_measurement_method \w
_diffrn_radiation_type 'Mo K\a'
_diffrn_radiation_wavelength 0.7107
_diffrn_reflns_av_R_equivalents 0.041
_diffrn_reflns_limit_h_max 15
_diffrn_reflns_limit_h_min -12
_diffrn_reflns_limit_k_max 18
_diffrn_reflns_limit_k_min -18
_diffrn_reflns_limit_l_max 27
_diffrn_reflns_limit_l_min -27
_diffrn_reflns_number 56320
_diffrn_reflns_theta_full 27.50
_diffrn_reflns_theta_max 27.48
_exptl_absorpt_coefficient_mu 0.345
_exptl_absorpt_correction_T_max 0.966
_exptl_absorpt_correction_T_min 0.850
_exptl_absorpt_correction_type multi-scan
_exptl_absorpt_process_details 'Jacobson, R. (1998) Private communication'
_exptl_crystal_colour orange
_exptl_crystal_density_diffrn 1.232
_exptl_crystal_description prism
_exptl_crystal_F_000 1384.00
_exptl_crystal_size_max 0.30
_exptl_crystal_size_mid 0.12
_exptl_crystal_size_min 0.10
_refine_diff_density_max 1.67
_refine_diff_density_min -0.73
_refine_ls_extinction_method none
_refine_ls_goodness_of_fit_ref 1.075
_refine_ls_hydrogen_treatment mixed
_refine_ls_number_parameters 819
_refine_ls_number_reflns 15415
_refine_ls_R_factor_gt 0.0680
_refine_ls_shift/su_max 0.0000
_refine_ls_structure_factor_coef Fsqd
_refine_ls_weighting_details 'w = 1/[0.0018Fo^2^ + 1.6400\s(Fo^2^)]/(4Fo^2^)'
_refine_ls_weighting_scheme calc
_refine_ls_wR_factor_ref 0.1610
_reflns_number_gt 12576
_reflns_number_total 15439
_reflns_threshold_expression F^2^>2.0\s(F^2^)
_cod_data_source_file ja0567079si20051104_081758.cif
_cod_data_source_block '__[(LtBu)Zr]2(m-CHPh)(m-H)2-2a'
_cod_original_cell_volume 3519.9(15)
_cod_original_sg_symbol_H-M 'P -1 '
_cod_original_formula_sum 'C77 H102 O6 Zr2 '
_cod_database_code 4112113

loop_
_symmetry_equiv_pos_as_xyz
x,y,z
-x,-y,-z

loop_
_atom_site_label
_atom_site_type_symbol
_atom_site_fract_x
_atom_site_fract_y
_atom_site_fract_z
_atom_site_U_iso_or_equiv
_atom_site_adp_type
_atom_site_occupancy
_atom_site_symmetry_multiplicity
_atom_site_calc_flag
_atom_site_refinement_flags
Zr(1) Zr 0.72874(3) 0.25757(2) 0.19761(1) 0.01899(8) Uani 1.00 1 d .
Zr(2) Zr 0.60942(3) 0.27077(2) 0.33837(1) 0.02303(9) Uani 1.00 1 d .
O(1) O 0.8160(2) 0.3485(2) 0.16141(11) 0.0242(6) Uani 1.00 1 d .
O(2) O 0.5725(2) 0.3478(2) 0.14360(11) 0.0240(6) Uani 1.00 1 d .
O(3) O 0.7523(2) 0.1513(2) 0.14478(11) 0.0248(6) Uani 1.00 1 d .
O(4) O 0.6623(2) 0.2587(2) 0.42650(11) 0.0299(7) Uani 1.00 1 d .
O(5) O 0.4835(2) 0.1874(2) 0.36777(11) 0.0296(7) Uani 1.00 1 d .
O(6) O 0.4768(2) 0.3901(2) 0.34058(12) 0.0284(7) Uani 1.00 1 d .
C(1) C 0.8578(3) 0.4215(2) 0.1309(2) 0.0245(9) Uani 1.00 1 d .
C(2) C 0.9704(3) 0.4207(3) 0.1386(2) 0.0268(9) Uani 1.00 1 d .
C(3) C 1.0071(3) 0.4971(3) 0.1033(2) 0.0324(10) Uani 1.00 1 d .
C(4) C 0.9402(4) 0.5708(3) 0.0620(2) 0.0336(10) Uani 1.00 1 d .
C(5) C 0.8292(3) 0.5705(3) 0.0570(2) 0.0310(10) Uani 1.00 1 d .
C(6) C 0.7861(3) 0.4972(3) 0.0906(2) 0.0271(9) Uani 1.00 1 d .
C(7) C 0.6630(3) 0.5018(3) 0.0854(2) 0.0282(9) Uani 1.00 1 d .
C(8) C 0.6023(3) 0.3540(2) 0.0756(2) 0.0230(8) Uani 1.00 1 d .
C(9) C 0.6493(3) 0.4269(2) 0.0469(2) 0.0255(8) Uani 1.00 1 d .
C(10) C 0.6862(3) 0.4267(3) -0.0188(2) 0.0319(9) Uani 1.00 1 d .
C(11) C 0.6791(3) 0.3572(3) -0.0542(2) 0.0356(10) Uani 1.00 1 d .
C(12) C 0.6318(3) 0.2855(3) -0.0227(2) 0.0329(10) Uani 1.00 1 d .
C(13) C 0.5935(3) 0.2821(3) 0.0429(2) 0.0270(9) Uani 1.00 1 d .
C(14) C 0.5535(3) 0.1977(3) 0.0778(2) 0.0299(10) Uani 1.00 1 d .
C(15) C 0.7471(3) 0.0849(2) 0.1071(2) 0.0237(8) Uani 1.00 1 d .
C(16) C 0.6472(3) 0.1028(3) 0.0752(2) 0.0267(9) Uani 1.00 1 d .
C(17) C 0.6371(3) 0.0356(3) 0.0376(2) 0.0314(10) Uani 1.00 1 d .
C(18) C 0.7226(3) -0.0481(3) 0.0311(2) 0.0311(10) Uani 1.00 1 d .
C(19) C 0.8229(3) -0.0642(3) 0.0624(2) 0.0295(9) Uani 1.00 1 d .
C(20) C 0.8392(3) -0.0002(2) 0.0997(2) 0.0255(9) Uani 1.00 1 d .
C(21) C 1.0479(3) 0.3446(3) 0.1858(2) 0.0314(10) Uani 1.00 1 d .
C(22) C 0.9942(4) 0.3569(3) 0.2548(2) 0.0426(12) Uani 1.00 1 d .
C(23) C 1.0648(4) 0.2407(3) 0.1717(2) 0.0425(12) Uani 1.00 1 d .
C(24) C 1.1691(3) 0.3564(4) 0.1821(2) 0.0473(13) Uani 1.00 1 d .
C(25) C 0.9859(4) 0.6513(3) 0.0254(2) 0.0449(13) Uani 1.00 1 d .
C(26) C 0.7245(5) 0.3550(3) -0.1250(2) 0.060(2) Uani 1.00 1 d .
C(27) C 0.9555(3) -0.0167(3) 0.1268(2) 0.0327(10) Uani 1.00 1 d .
C(28) C 1.0420(4) -0.1133(3) 0.1110(2) 0.0495(13) Uani 1.00 1 d .
C(29) C 0.9444(4) -0.0214(3) 0.2011(2) 0.0457(12) Uani 1.00 1 d .
C(30) C 1.0061(3) 0.0642(3) 0.0947(2) 0.0434(12) Uani 1.00 1 d .
C(31) C 0.7103(4) -0.1228(3) -0.0084(2) 0.0450(13) Uani 1.00 1 d .
C(32) C 0.4543(3) 0.3978(3) 0.1619(2) 0.0373(11) Uani 1.00 1 d .
C(33) C 0.7063(3) 0.2166(3) 0.4846(2) 0.0270(9) Uani 1.00 1 d .
C(34) C 0.7900(3) 0.2456(3) 0.5102(2) 0.0311(10) Uani 1.00 1 d .
C(35) C 0.8311(3) 0.1928(3) 0.5693(2) 0.0346(10) Uani 1.00 1 d .
C(36) C 0.7940(3) 0.1189(3) 0.6033(2) 0.0370(10) Uani 1.00 1 d .
C(37) C 0.7084(3) 0.0953(3) 0.5777(2) 0.0347(10) Uani 1.00 1 d .
C(38) C 0.6643(3) 0.1434(3) 0.5188(2) 0.0286(9) Uani 1.00 1 d .
C(39) C 0.5756(3) 0.1104(3) 0.4915(2) 0.0355(11) Uani 1.00 1 d .
C(40) C 0.4165(3) 0.2220(3) 0.4243(2) 0.0317(10) Uani 1.00 1 d .
C(41) C 0.4611(3) 0.1851(3) 0.4840(2) 0.0315(10) Uani 1.00 1 d .
C(42) C 0.3937(4) 0.2220(3) 0.5382(2) 0.0347(11) Uani 1.00 1 d .
C(43) C 0.2891(4) 0.2921(3) 0.5322(2) 0.0360(11) Uani 1.00 1 d .
C(44) C 0.2506(3) 0.3287(3) 0.4699(2) 0.0341(11) Uani 1.00 1 d .
C(45) C 0.3143(3) 0.2944(3) 0.4142(2) 0.0325(10) Uani 1.00 1 d .
C(46) C 0.2759(3) 0.3388(3) 0.3474(2) 0.0369(11) Uani 1.00 1 d .
C(47) C 0.3824(3) 0.4657(3) 0.3307(2) 0.0296(10) Uani 1.00 1 d .
C(48) C 0.2775(3) 0.4430(3) 0.3311(2) 0.0313(10) Uani 1.00 1 d .
C(49) C 0.1766(3) 0.5163(3) 0.3179(2) 0.0402(12) Uani 1.00 1 d .
C(50) C 0.1751(4) 0.6117(3) 0.3042(2) 0.0412(12) Uani 1.00 1 d .
C(51) C 0.2768(3) 0.6338(3) 0.3068(2) 0.0355(11) Uani 1.00 1 d .
C(52) C 0.3809(3) 0.5631(3) 0.3208(2) 0.0322(10) Uani 1.00 1 d .
C(53) C 0.8175(8) 0.3411(7) 0.4839(4) 0.032(2) Uiso 0.50 1 d P
C(54) C 0.8608(9) 0.3386(7) 0.4108(5) 0.046(2) Uiso 0.50 1 d P
C(55) C 0.7206(7) 0.4266(6) 0.4987(4) 0.038(2) Uiso 0.50 1 d P
C(56) C 0.9263(7) 0.3437(6) 0.5197(4) 0.035(2) Uiso 0.50 1 d P
C(57) C 0.8409(4) 0.0663(4) 0.6675(2) 0.060(2) Uani 1.00 1 d .
C(58) C 0.2146(4) 0.3289(3) 0.5921(2) 0.0455(13) Uani 1.00 1 d .
C(59) C 0.4831(7) 0.6020(6) 0.3147(5) 0.033(2) Uiso 0.50 1 d P
C(60) C 0.5523(8) 0.5473(7) 0.3761(5) 0.048(2) Uiso 0.50 1 d P
C(61) C 0.5622(8) 0.5735(6) 0.2534(4) 0.043(2) Uiso 0.50 1 d P
C(62) C 0.4528(10) 0.7097(8) 0.3101(6) 0.047(3) Uiso 0.50 1 d P
C(63) C 0.0656(4) 0.6913(4) 0.2876(2) 0.059(2) Uani 1.00 1 d .
C(64) C 0.4519(4) 0.1121(3) 0.3443(2) 0.0439(13) Uani 1.00 1 d .
C(65) C 0.7904(3) 0.1936(2) 0.2925(2) 0.0230(9) Uani 1.00 1 d .
C(66) C 0.7975(3) 0.1012(3) 0.3338(2) 0.0261(9) Uani 1.00 1 d .
C(67) C 0.8638(3) 0.0700(3) 0.3883(2) 0.0312(10) Uani 1.00 1 d .
C(68) C 0.8696(4) -0.0161(3) 0.4275(2) 0.0403(11) Uani 1.00 1 d .
C(69) C 0.8066(4) -0.0749(3) 0.4153(2) 0.0454(12) Uani 1.00 1 d .
C(70) C 0.7417(4) -0.0466(3) 0.3629(2) 0.0419(12) Uani 1.00 1 d .
C(71) C 0.7360(3) 0.0393(3) 0.3227(2) 0.0327(10) Uani 1.00 1 d .
C(72) C 0.8132(8) 0.7025(6) 0.1988(4) 0.118(3) Uiso 1.00 1 d .
C(73) C 0.7255(12) 0.7947(10) 0.2209(7) 0.089(4) Uiso 0.50 1 d P
C(74) C 0.6188(7) 0.8402(5) 0.1904(4) 0.093(2) Uiso 1.00 1 d .
C(75) C 0.5333(13) 0.9290(10) 0.2155(7) 0.091(4) Uiso 0.50 1 d P
C(76) C 0.4232(13) 0.9694(10) 0.1830(7) 0.186(5) Uiso 1.00 1 d .
C(77) C 0.3578(12) 1.0475(11) 0.1955(7) 0.089(4) Uiso 0.50 1 d P
C(78) C 0.8138(8) 0.3722(7) 0.4068(4) 0.039(2) Uiso 0.50 1 d P
C(79) C 0.8540(12) 0.3941(10) 0.5179(7) 0.086(4) Uiso 0.50 1 d P
C(80) C 0.9832(11) 0.2684(9) 0.4576(6) 0.079(3) Uiso 0.50 1 d P
C(81) C 0.5969(8) 0.5489(7) 0.2933(5) 0.049(2) Uiso 0.50 1 d P
C(82) C 0.4653(8) 0.7012(7) 0.3300(5) 0.032(2) Uiso 0.50 1 d P
C(83) C 0.5111(8) 0.5548(6) 0.4110(4) 0.040(2) Uiso 0.50 1 d P
C(84) C 0.7081(10) 0.7480(8) 0.1698(6) 0.068(3) Uiso 0.50 1 d P
C(85) C 0.517(2) 0.873(2) 0.1691(10) 0.139(7) Uiso 0.50 1 d P
C(86) C 0.322(2) 0.942(1) 0.1635(10) 0.141(7) Uiso 0.50 1 d P
C(87) C 0.8528(8) 0.3184(6) 0.4758(4) 0.027(2) Uiso 0.50 1 d P
C(88) C 0.4900(7) 0.5879(6) 0.3378(4) 0.027(2) Uiso 0.50 1 d P
H(1) H 0.5912 0.2282 0.2500 0.017 Uiso 1.00 1 c .
H(2) H 0.6467 0.3469 0.2560 0.030 Uiso 1.00 1 c .
H(3) H 0.8475 0.2204 0.3026 0.015 Uiso 1.00 1 c .
H(4) H 1.0845 0.4973 0.1083 0.041 Uiso 1.00 1 c .
H(5) H 0.7796 0.6223 0.0293 0.037 Uiso 1.00 1 c .
H(6) H 0.6277 0.4923 0.1290 0.032 Uiso 1.00 1 c .
H(7) H 0.6242 0.5656 0.0641 0.032 Uiso 1.00 1 c .
H(8) H 0.7188 0.4769 -0.0406 0.034 Uiso 1.00 1 c .
H(9) H 0.6258 0.2364 -0.0472 0.038 Uiso 1.00 1 c .
H(10) H 0.5320 0.2073 0.1231 0.037 Uiso 1.00 1 c .
H(11) H 0.4875 0.1954 0.0573 0.037 Uiso 1.00 1 c .
H(12) H 0.5682 0.0494 0.0149 0.039 Uiso 1.00 1 c .
H(13) H 0.8841 -0.1237 0.0579 0.034 Uiso 1.00 1 c .
H(14) H 0.9888 0.4213 0.2634 0.056 Uiso 1.00 1 c .
H(15) H 0.9181 0.3491 0.2584 0.055 Uiso 1.00 1 c .
H(16) H 1.0409 0.3093 0.2862 0.056 Uiso 1.00 1 c .
H(17) H 0.9906 0.2298 0.1735 0.049 Uiso 1.00 1 c .
H(18) H 1.1029 0.2325 0.1286 0.049 Uiso 1.00 1 c .
H(19) H 1.1110 0.1946 0.2040 0.049 Uiso 1.00 1 c .
H(20) H 1.2146 0.3091 0.2142 0.058 Uiso 1.00 1 c .
H(21) H 1.2057 0.3471 0.1388 0.059 Uiso 1.00 1 c .
H(22) H 1.1631 0.4210 0.1907 0.058 Uiso 1.00 1 c .
H(23) H 1.0072 0.6848 0.0563 0.055 Uiso 1.00 1 c .
H(24) H 1.0527 0.6233 -0.0025 0.054 Uiso 1.00 1 c .
H(25) H 0.9276 0.6967 -0.0009 0.055 Uiso 1.00 1 c .
H(26) H 0.8061 0.3474 -0.1280 0.064 Uiso 1.00 1 c .
H(27) H 0.7115 0.3014 -0.1417 0.064 Uiso 1.00 1 c .
H(28) H 0.6858 0.4152 -0.1506 0.064 Uiso 1.00 1 c .
H(29) H 1.0140 -0.1668 0.1314 0.057 Uiso 1.00 1 c .
H(30) H 1.0506 -0.1132 0.0641 0.056 Uiso 1.00 1 c .
H(31) H 1.1156 -0.1204 0.1270 0.056 Uiso 1.00 1 c .
H(32) H 0.8907 0.0381 0.2134 0.052 Uiso 1.00 1 c .
H(33) H 0.9170 -0.0757 0.2205 0.052 Uiso 1.00 1 c .
H(34) H 1.0187 -0.0294 0.2165 0.052 Uiso 1.00 1 c .
H(35) H 1.0800 0.0550 0.1111 0.053 Uiso 1.00 1 c .
H(36) H 1.0155 0.0627 0.0480 0.053 Uiso 1.00 1 c .
H(37) H 0.9545 0.1262 0.1041 0.053 Uiso 1.00 1 c .
H(38) H 0.6443 -0.1439 0.0092 0.057 Uiso 1.00 1 c .
H(39) H 0.6998 -0.0935 -0.0533 0.057 Uiso 1.00 1 c .
H(40) H 0.7785 -0.1780 -0.0068 0.057 Uiso 1.00 1 c .
H(41) H 0.4381 0.4661 0.1458 0.042 Uiso 1.00 1 c .
H(42) H 0.4040 0.3710 0.1433 0.042 Uiso 1.00 1 c .
H(43) H 0.4418 0.3896 0.2090 0.042 Uiso 1.00 1 c .
H(44) H 0.8900 0.2104 0.5874 0.041 Uiso 1.00 1 c .
H(45) H 0.6787 0.0442 0.6011 0.040 Uiso 1.00 1 c .
H(46) H 0.6055 0.0918 0.4487 0.044 Uiso 1.00 1 c .
H(47) H 0.5646 0.0545 0.5202 0.044 Uiso 1.00 1 c .
H(48) H 0.4227 0.1990 0.5810 0.045 Uiso 1.00 1 c .
H(49) H 0.1782 0.3792 0.4653 0.044 Uiso 1.00 1 c .
H(50) H 0.3267 0.3016 0.3154 0.048 Uiso 1.00 1 c .
H(51) H 0.1986 0.3363 0.3450 0.047 Uiso 1.00 1 c .
H(52) H 0.1059 0.4998 0.3184 0.050 Uiso 1.00 1 c .
H(53) H 0.2759 0.7010 0.2985 0.042 Uiso 1.00 1 c .
H(54) H 0.8039 0.0168 0.6842 0.068 Uiso 1.00 1 c .
H(55) H 0.9228 0.0364 0.6609 0.068 Uiso 1.00 1 c .
H(56) H 0.8264 0.1122 0.6986 0.068 Uiso 1.00 1 c .
H(57) H 0.2032 0.3978 0.5892 0.058 Uiso 1.00 1 c .
H(58) H 0.1410 0.3169 0.5938 0.059 Uiso 1.00 1 c .
H(59) H 0.2529 0.2962 0.6312 0.058 Uiso 1.00 1 c .
H(60) H 0.0469 0.7360 0.3198 0.068 Uiso 1.00 1 c .
H(61) H 0.0763 0.7257 0.2447 0.068 Uiso 1.00 1 c .
H(62) H 0.0037 0.6632 0.2881 0.068 Uiso 1.00 1 c .
H(63) H 0.3731 0.1364 0.3327 0.059 Uiso 1.00 1 c .
H(64) H 0.5017 0.0921 0.3063 0.059 Uiso 1.00 1 c .
H(65) H 0.4600 0.0572 0.3781 0.059 Uiso 1.00 1 c .
H(66) H 0.9074 0.1106 0.3981 0.037 Uiso 1.00 1 c .
H(67) H 0.9165 -0.0350 0.4646 0.045 Uiso 1.00 1 c .
H(68) H 0.8106 -0.1356 0.4428 0.051 Uiso 1.00 1 c .
H(69) H 0.6974 -0.0872 0.3540 0.051 Uiso 1.00 1 c .
H(70) H 0.6892 0.0571 0.2857 0.040 Uiso 1.00 1 c .

loop_
_atom_site_aniso_label
_atom_site_aniso_U_11
_atom_site_aniso_U_22
_atom_site_aniso_U_33
_atom_site_aniso_U_12
_atom_site_aniso_U_13
_atom_site_aniso_U_23
Zr(1) 0.0183(2) 0.0228(2) 0.0155(2) -0.0060(1) -0.00109(11) -0.00148(12)
Zr(2) 0.0250(2) 0.0320(2) 0.0155(2) -0.0147(1) 0.00062(12) -0.00198(13)
O(1) 0.0207(12) 0.0310(13) 0.0218(12) -0.0112(10) 0.0005(9) -0.0000(10)
O(2) 0.0181(11) 0.0292(13) 0.0206(12) -0.0006(10) -0.0011(9) -0.0040(10)
O(3) 0.0240(12) 0.0274(13) 0.0226(12) -0.0042(10) -0.0062(10) -0.0055(10)
O(4) 0.038(1) 0.040(2) 0.0173(12) -0.0219(12) -0.0044(10) 0.0029(10)
O(5) 0.036(1) 0.041(2) 0.0196(12) -0.0252(12) 0.0037(10) -0.0034(11)
O(6) 0.0234(12) 0.035(1) 0.0294(13) -0.0124(11) 0.0032(10) -0.0087(11)
C(1) 0.023(2) 0.027(2) 0.024(2) -0.011(1) 0.0048(13) -0.006(1)
C(2) 0.027(2) 0.036(2) 0.019(2) -0.013(2) 0.002(1) -0.007(2)
C(3) 0.033(2) 0.039(2) 0.031(2) -0.021(2) 0.009(2) -0.009(2)
C(4) 0.046(2) 0.024(2) 0.034(2) -0.018(2) 0.014(2) -0.011(2)
C(5) 0.039(2) 0.024(2) 0.029(2) -0.010(2) 0.004(2) -0.004(2)
C(6) 0.028(2) 0.025(2) 0.027(2) -0.008(2) 0.004(1) -0.005(1)
C(7) 0.026(2) 0.025(2) 0.030(2) -0.003(1) -0.003(1) -0.001(1)
C(8) 0.019(2) 0.029(2) 0.017(2) -0.0001(13) -0.0043(12) -0.0008(13)
C(9) 0.020(2) 0.026(2) 0.023(2) 0.0021(13) -0.0033(13) 0.003(1)
C(10) 0.031(2) 0.028(2) 0.026(2) 0.001(2) -0.000(2) 0.005(2)
C(11) 0.039(2) 0.034(2) 0.022(2) 0.007(2) -0.007(2) -0.000(2)
C(12) 0.037(2) 0.033(2) 0.025(2) 0.001(2) -0.013(2) -0.009(2)
C(13) 0.021(2) 0.028(2) 0.026(2) 0.003(1) -0.011(1) -0.003(1)
C(14) 0.022(2) 0.035(2) 0.036(2) -0.008(2) -0.007(2) -0.008(2)
C(15) 0.026(2) 0.025(2) 0.019(2) -0.007(1) -0.0032(13) -0.0025(13)
C(16) 0.024(2) 0.029(2) 0.030(2) -0.009(2) -0.004(1) -0.004(2)
C(17) 0.027(2) 0.037(2) 0.035(2) -0.014(2) -0.007(2) -0.005(2)
C(18) 0.035(2) 0.030(2) 0.030(2) -0.010(2) -0.002(2) -0.008(2)
C(19) 0.031(2) 0.029(2) 0.026(2) -0.004(2) -0.001(2) -0.006(2)
C(20) 0.024(2) 0.025(2) 0.024(2) -0.002(1) -0.005(1) -0.003(1)
C(21) 0.026(2) 0.047(2) 0.025(2) -0.019(2) -0.002(1) -0.002(2)
C(22) 0.044(2) 0.068(3) 0.027(2) -0.033(2) -0.001(2) -0.006(2)
C(23) 0.031(2) 0.043(2) 0.048(3) -0.006(2) -0.008(2) 0.002(2)
C(24) 0.030(2) 0.079(3) 0.038(2) -0.026(2) -0.004(2) 0.001(2)
C(25) 0.048(3) 0.041(2) 0.047(3) -0.022(2) 0.011(2) -0.001(2)
C(26) 0.086(4) 0.049(3) 0.023(2) 0.010(3) 0.002(2) -0.002(2)
C(27) 0.028(2) 0.036(2) 0.030(2) 0.004(2) -0.010(2) -0.012(2)
C(28) 0.035(2) 0.049(3) 0.057(3) 0.013(2) -0.021(2) -0.023(2)
C(29) 0.049(3) 0.049(3) 0.032(2) 0.001(2) -0.021(2) -0.004(2)
C(30) 0.025(2) 0.058(3) 0.049(3) -0.009(2) -0.004(2) -0.018(2)
C(31) 0.041(2) 0.047(3) 0.053(3) -0.012(2) -0.012(2) -0.022(2)
C(32) 0.020(2) 0.047(2) 0.038(2) 0.000(2) 0.002(2) -0.008(2)
C(33) 0.032(2) 0.034(2) 0.016(2) -0.012(2) -0.001(1) -0.004(1)
C(34) 0.032(2) 0.038(2) 0.024(2) -0.010(2) -0.002(2) -0.006(2)
C(35) 0.031(2) 0.048(2) 0.025(2) -0.009(2) -0.004(2) -0.008(2)
C(36) 0.033(2) 0.047(2) 0.021(2) -0.000(2) -0.004(2) 0.001(2)
C(37) 0.038(2) 0.034(2) 0.028(2) -0.009(2) 0.001(2) 0.002(2)
C(38) 0.032(2) 0.032(2) 0.022(2) -0.011(2) 0.001(1) -0.002(1)
C(39) 0.044(2) 0.036(2) 0.031(2) -0.022(2) -0.001(2) 0.001(2)
C(40) 0.037(2) 0.044(2) 0.024(2) -0.027(2) 0.005(2) -0.007(2)
C(41) 0.038(2) 0.041(2) 0.026(2) -0.028(2) 0.000(2) -0.003(2)
C(42) 0.043(2) 0.047(2) 0.022(2) -0.029(2) 0.003(2) -0.000(2)
C(43) 0.039(2) 0.050(3) 0.029(2) -0.029(2) 0.008(2) -0.009(2)
C(44) 0.030(2) 0.046(2) 0.034(2) -0.023(2) 0.003(2) -0.007(2)
C(45) 0.034(2) 0.045(2) 0.028(2) -0.026(2) -0.002(2) -0.004(2)
C(46) 0.030(2) 0.057(3) 0.032(2) -0.023(2) -0.006(2) -0.005(2)
C(47) 0.030(2) 0.044(2) 0.016(2) -0.014(2) 0.005(1) -0.008(2)
C(48) 0.030(2) 0.049(2) 0.020(2) -0.018(2) -0.001(1) -0.005(2)
C(49) 0.030(2) 0.066(3) 0.028(2) -0.016(2) -0.007(2) -0.009(2)
C(50) 0.037(2) 0.055(3) 0.027(2) -0.005(2) -0.010(2) -0.004(2)
C(51) 0.038(2) 0.039(2) 0.027(2) -0.009(2) 0.000(2) -0.006(2)
C(52) 0.028(2) 0.042(2) 0.026(2) -0.011(2) 0.006(2) -0.007(2)
C(57) 0.053(3) 0.083(4) 0.034(2) -0.012(3) -0.010(2) 0.008(2)
C(58) 0.055(3) 0.057(3) 0.034(2) -0.030(2) 0.009(2) -0.015(2)
C(63) 0.045(3) 0.076(4) 0.048(3) -0.008(3) -0.019(2) 0.006(3)
C(64) 0.053(3) 0.053(3) 0.042(2) -0.038(2) 0.007(2) -0.014(2)
C(65) 0.025(2) 0.026(2) 0.020(2) -0.010(1) -0.0038(13) -0.0008(13)
C(66) 0.028(2) 0.026(2) 0.023(2) -0.007(1) 0.001(1) -0.003(1)
C(67) 0.037(2) 0.030(2) 0.027(2) -0.008(2) -0.010(2) -0.002(2)
C(68) 0.048(3) 0.036(2) 0.030(2) -0.003(2) -0.010(2) 0.004(2)
C(69) 0.056(3) 0.030(2) 0.042(2) -0.009(2) -0.002(2) 0.011(2)
C(70) 0.048(3) 0.029(2) 0.050(3) -0.015(2) -0.003(2) -0.002(2)
C(71) 0.039(2) 0.034(2) 0.028(2) -0.016(2) -0.006(2) 0.004(2)

loop_
_atom_type_symbol
_atom_type_description
_atom_type_scat_dispersion_real
_atom_type_scat_dispersion_imag
_atom_type_scat_source
C C 0.003 0.002
;
International Tables for Crystallography
(1992, Vol. C, Tables 4.2.6.8 and 6.1.1.4)
;
H H 0.000 0.000
;
International Tables for Crystallography
(1992, Vol. C, Table 6.1.1.4)
;
O O 0.011 0.006
;
International Tables for Crystallography
(1992, Vol. C, Tables 4.2.6.8 and 6.1.1.4)
;
Zr Zr -2.967 0.560
;
International Tables for Crystallography
(1992, Vol. C, Tables 4.2.6.8 and 6.1.1.4)
;

loop_
_geom_angle_atom_site_label_1
_geom_angle_atom_site_label_2
_geom_angle_atom_site_label_3
_geom_angle
_geom_angle_publ_flag
Zr(2) Zr(1) O(1) 118.96(7) yes
Zr(2) Zr(1) O(2) 96.55(6) yes
Zr(2) Zr(1) O(3) 126.76(7) yes
Zr(2) Zr(1) C(65) 48.19(8) yes
Zr(2) Zr(1) H(1) 41 no
Zr(2) Zr(1) H(2) 37 no
O(1) Zr(1) O(2) 92.19(9) yes
O(1) Zr(1) O(3) 113.2(1) yes
O(1) Zr(1) C(65) 106.6(1) yes
O(1) Zr(1) H(1) 150.8 no
O(1) Zr(1) H(2) 88 no
O(2) Zr(1) O(3) 91.14(9) yes
O(2) Zr(1) C(65) 144.6(1) yes
O(2) Zr(1) H(1) 73.6 no
O(2) Zr(1) H(2) 76 no
O(3) Zr(1) C(65) 107.6(1) yes
O(3) Zr(1) H(1) 92 no
O(3) Zr(1) H(2) 155 no
C(65) Zr(1) H(1) 75.8 no
C(65) Zr(1) H(2) 74 no
H(1) Zr(1) H(2) 63 no
O(4) Zr(2) O(5) 96.2(1) yes
O(4) Zr(2) O(6) 100.0(1) yes
O(4) Zr(2) C(65) 94.4(1) yes
O(4) Zr(2) H(1) 158.0 no
O(4) Zr(2) H(2) 129 no
O(4) Zr(2) Zr(1) 135.10(8) yes
O(5) Zr(2) O(6) 87.0(1) yes
O(5) Zr(2) C(65) 119.3(1) yes
O(5) Zr(2) H(1) 78 no
O(5) Zr(2) H(2) 133 no
O(5) Zr(2) Zr(1) 116.53(6) yes
O(6) Zr(2) C(65) 148.5(1) yes
O(6) Zr(2) H(1) 100.9 no
O(6) Zr(2) H(2) 80.2 no
O(6) Zr(2) Zr(1) 110.99(7) yes
C(65) Zr(2) H(1) 71.0 no
C(65) Zr(2) H(2) 69.1 no
C(65) Zr(2) Zr(1) 43.70(8) yes
H(1) Zr(2) H(2) 61 no
H(1) Zr(2) Zr(1) 39 no
H(2) Zr(2) Zr(1) 35 no
C(1) O(1) Zr(1) 169.1(2) yes
C(8) O(2) C(32) 115.0(2) yes
C(8) O(2) Zr(1) 109.2(2) yes
C(32) O(2) Zr(1) 135.8(2) yes
C(15) O(3) Zr(1) 169.2(2) yes
C(33) O(4) Zr(2) 159.5(3) yes
C(40) O(5) C(64) 114.2(3) yes
C(40) O(5) Zr(2) 108.4(2) yes
C(64) O(5) Zr(2) 137.4(2) yes
C(47) O(6) Zr(2) 168.2(3) yes
C(2) C(1) C(6) 120.6(3) yes
C(2) C(1) O(1) 120.9(3) yes
C(6) C(1) O(1) 118.4(3) yes
C(3) C(2) C(21) 120.7(4) yes
C(3) C(2) C(1) 116.8(3) yes
C(21) C(2) C(1) 122.5(3) yes
C(4) C(3) C(2) 124.0(4) yes
C(5) C(4) C(25) 121.4(3) yes
C(5) C(4) C(3) 117.6(4) yes
C(25) C(4) C(3) 121.0(4) yes
C(6) C(5) C(4) 121.9(3) yes
C(7) C(6) C(1) 121.0(3) yes
C(7) C(6) C(5) 119.9(3) yes
C(1) C(6) C(5) 119.1(4) yes
C(9) C(7) C(6) 113.9(3) yes
C(9) C(8) C(13) 123.4(3) yes
C(9) C(8) O(2) 118.1(3) yes
C(13) C(8) O(2) 118.2(3) yes
C(10) C(9) C(7) 121.3(3) yes
C(10) C(9) C(8) 116.9(4) yes
C(7) C(9) C(8) 121.9(3) yes
C(11) C(10) C(9) 122.4(4) yes
C(12) C(11) C(26) 119.9(4) yes
C(12) C(11) C(10) 118.2(3) yes
C(26) C(11) C(10) 121.9(4) yes
C(13) C(12) C(11) 122.0(4) yes
C(14) C(13) C(8) 121.8(3) yes
C(14) C(13) C(12) 120.9(4) yes
C(8) C(13) C(12) 117.1(3) yes
C(16) C(14) C(13) 111.3(3) yes
C(16) C(15) C(20) 120.1(4) yes
C(16) C(15) O(3) 118.0(3) yes
C(20) C(15) O(3) 122.0(3) yes
C(17) C(16) C(14) 119.9(3) yes
C(17) C(16) C(15) 119.8(3) yes
C(14) C(16) C(15) 120.2(4) yes
C(18) C(17) C(16) 121.5(4) yes
C(19) C(18) C(31) 120.4(3) yes
C(19) C(18) C(17) 118.1(4) yes
C(31) C(18) C(17) 121.5(4) yes
C(20) C(19) C(18) 123.4(3) yes
C(27) C(20) C(15) 121.8(3) yes
C(27) C(20) C(19) 121.0(3) yes
C(15) C(20) C(19) 117.0(3) yes
C(22) C(21) C(23) 110.2(3) yes
C(22) C(21) C(24) 108.1(4) yes
C(22) C(21) C(2) 108.0(3) yes
C(23) C(21) C(24) 106.0(3) yes
C(23) C(21) C(2) 112.3(3) yes
C(24) C(21) C(2) 112.2(3) yes
C(28) C(27) C(29) 106.4(3) yes
C(28) C(27) C(30) 107.1(3) yes
C(28) C(27) C(20) 111.8(4) yes
C(29) C(27) C(30) 111.2(4) yes
C(29) C(27) C(20) 111.4(3) yes
C(30) C(27) C(20) 108.9(3) yes
C(34) C(33) C(38) 120.8(3) yes
C(34) C(33) O(4) 122.2(3) yes
C(38) C(33) O(4) 117.0(4) yes
C(35) C(34) C(53) 120.3(5) yes
C(35) C(34) C(87) 116.6(5) yes
C(35) C(34) C(33) 115.9(4) yes
C(53) C(34) C(33) 122.6(4) yes
C(87) C(34) C(33) 126.8(4) yes
C(36) C(35) C(34) 124.9(4) yes
C(37) C(36) C(57) 120.7(4) yes
C(37) C(36) C(35) 117.3(3) yes
C(57) C(36) C(35) 122.0(4) yes
C(38) C(37) C(36) 121.2(4) yes
C(39) C(38) C(33) 121.5(3) yes
C(39) C(38) C(37) 118.6(4) yes
C(33) C(38) C(37) 119.9(4) yes
C(41) C(39) C(38) 115.0(3) yes
C(41) C(40) C(45) 125.3(3) yes
C(41) C(40) O(5) 117.7(3) yes
C(45) C(40) O(5) 116.9(3) yes
C(42) C(41) C(39) 121.1(3) yes
C(42) C(41) C(40) 116.1(3) yes
C(39) C(41) C(40) 122.8(3) yes
C(43) C(42) C(41) 122.0(3) yes
C(44) C(43) C(58) 119.7(3) yes
C(44) C(43) C(42) 119.0(3) yes
C(58) C(43) C(42) 121.3(3) yes
C(45) C(44) C(43) 121.4(3) yes
C(46) C(45) C(40) 122.8(3) yes
C(46) C(45) C(44) 120.8(3) yes
C(40) C(45) C(44) 116.2(3) yes
C(48) C(46) C(45) 112.9(4) yes
C(48) C(47) C(52) 119.1(3) yes
C(48) C(47) O(6) 116.3(4) yes
C(52) C(47) O(6) 124.6(4) yes
C(49) C(48) C(46) 120.1(4) yes
C(49) C(48) C(47) 120.2(4) yes
C(46) C(48) C(47) 119.7(3) yes
C(50) C(49) C(48) 121.4(4) yes
C(51) C(50) C(63) 120.6(4) yes
C(51) C(50) C(49) 118.1(4) yes
C(63) C(50) C(49) 121.3(4) yes
C(52) C(51) C(50) 123.1(4) yes
C(59) C(52) C(47) 127.2(4) yes
C(59) C(52) C(51) 114.3(4) yes
C(88) C(52) C(47) 117.9(4) yes
C(88) C(52) C(51) 123.2(4) yes
C(47) C(52) C(51) 118.0(4) yes
C(54) C(53) C(55) 115.8(7) yes
C(54) C(53) C(56) 104.5(8) yes
C(54) C(53) C(79) 117(1) yes
C(54) C(53) C(34) 108.6(8) yes
C(55) C(53) C(56) 107.5(8) yes
C(55) C(53) C(78) 93.1(6) yes
C(55) C(53) C(79) 71.0(8) yes
C(55) C(53) C(87) 166(1) yes
C(55) C(53) C(34) 111.7(7) yes
C(56) C(53) C(78) 119.1(8) yes
C(56) C(53) C(87) 69(1) yes
C(56) C(53) C(34) 108.3(6) yes
C(78) C(53) C(79) 117(1) yes
C(78) C(53) C(87) 78(1) yes
C(78) C(53) C(34) 115.9(8) yes
C(79) C(53) C(87) 103(2) yes
C(79) C(53) C(34) 126.2(9) yes
C(34) C(53) C(87) 81(1) yes
C(78) C(54) C(80) 152(1) yes
C(78) C(54) C(87) 99(1) yes
C(80) C(54) C(87) 57.1(6) yes
C(80) C(54) C(53) 73.9(7) yes
C(53) C(54) C(78) 82(1) yes
C(53) C(55) C(79) 50.0(7) yes
C(79) C(56) C(80) 123(1) yes
C(79) C(56) C(87) 71(1) yes
C(80) C(56) C(87) 56.5(6) yes
C(80) C(56) C(53) 74.0(7) yes
C(53) C(56) C(79) 55(1) yes
C(60) C(59) C(61) 107.2(6) yes
C(60) C(59) C(62) 113.2(9) yes
C(60) C(59) C(81) 70.5(6) yes
C(60) C(59) C(82) 96.3(8) yes
C(60) C(59) C(52) 104.3(7) yes
C(61) C(59) C(62) 106.3(8) yes
C(61) C(59) C(82) 116.3(8) yes
C(61) C(59) C(88) 127(1) yes
C(61) C(59) C(52) 111.3(8) yes
C(62) C(59) C(81) 118.8(9) yes
C(62) C(59) C(88) 108(1) yes
C(62) C(59) C(52) 114.4(7) yes
C(81) C(59) C(82) 117.5(9) yes
C(81) C(59) C(88) 91(1) yes
C(81) C(59) C(52) 123.7(8) yes
C(82) C(59) C(88) 91(1) yes
C(82) C(59) C(52) 118.8(7) yes
C(52) C(59) C(88) 88(1) yes
C(81) C(60) C(83) 162(1) yes
C(81) C(60) C(88) 59.7(7) yes
C(83) C(60) C(88) 102(1) yes
C(83) C(60) C(59) 111(1) yes
C(59) C(60) C(81) 50.7(5) yes
C(59) C(61) C(81) 65.4(8) yes
C(82) C(62) C(88) 63(1) yes
C(59) C(62) C(82) 79(2) yes
C(66) C(65) H(3) 110 no
C(66) C(65) Zr(1) 134.8(3) yes
C(66) C(65) Zr(2) 93.5(2) yes
H(3) C(65) Zr(1) 110 no
H(3) C(65) Zr(2) 111 no
Zr(2) C(65) Zr(1) 88.1(1) yes
C(67) C(66) C(71) 115.6(3) yes
C(67) C(66) C(65) 122.2(4) yes
C(71) C(66) C(65) 122.2(3) yes
C(68) C(67) C(66) 122.3(4) yes
C(69) C(68) C(67) 120.4(4) yes
C(70) C(69) C(68) 118.6(4) yes
C(71) C(70) C(69) 121.6(5) yes
C(66) C(71) C(70) 121.5(4) yes
C(73) C(72) C(84) 57.1(9) yes
C(74) C(73) C(84) 65.1(9) yes
C(74) C(73) C(72) 122(1) yes
C(84) C(73) C(72) 56.9(8) yes
C(75) C(74) C(84) 176.1(9) yes
C(75) C(74) C(85) 60(1) yes
C(75) C(74) C(73) 119(1) yes
C(84) C(74) C(85) 122(1) yes
C(85) C(74) C(73) 172(1) yes
C(73) C(74) C(84) 56.6(8) yes
C(76) C(75) C(85) 64(1) yes
C(76) C(75) C(74) 116(1) yes
C(74) C(75) C(85) 52(1) yes
C(77) C(76) C(85) 174(1) yes
C(77) C(76) C(86) 89(1) yes
C(77) C(76) C(75) 119(1) yes
C(85) C(76) C(86) 96(1) yes
C(86) C(76) C(75) 143(1) yes
C(75) C(76) C(85) 55(1) yes
C(53) C(78) C(54) 74(1) yes
C(54) C(78) C(87) 56(1) yes
C(53) C(79) C(55) 59.0(8) yes
C(53) C(79) C(56) 88(1) yes
C(55) C(79) C(87) 76.8(9) yes
C(55) C(79) C(56) 146(1) yes
C(56) C(79) C(87) 70(1) yes
C(54) C(80) C(87) 45.5(5) yes
C(54) C(80) C(56) 88.3(6) yes
C(56) C(80) C(87) 53.4(6) yes
C(59) C(81) C(60) 58.7(6) yes
C(59) C(81) C(61) 77.9(8) yes
C(60) C(81) C(61) 136(1) yes
C(61) C(81) C(88) 96.6(9) yes
C(59) C(82) C(62) 83(2) yes
C(62) C(82) C(88) 101(2) yes
C(60) C(83) C(88) 45.5(8) yes
C(73) C(84) C(72) 66.0(9) yes
C(73) C(84) C(74) 58.2(8) yes
C(74) C(84) C(72) 124(1) yes
C(74) C(85) C(75) 67(1) yes
C(75) C(85) C(76) 59(1) yes
C(76) C(85) C(74) 126(1) yes
C(34) C(87) C(53) 80(1) yes
C(34) C(87) C(80) 112.5(7) yes
C(53) C(87) C(54) 107(1) yes
C(53) C(87) C(56) 93(1) yes
C(53) C(87) C(78) 84(1) yes
C(53) C(87) C(79) 57(1) yes
C(54) C(87) C(34) 121.4(9) yes
C(54) C(87) C(56) 123.3(9) yes
C(54) C(87) C(79) 119.8(9) yes
C(54) C(87) C(80) 77.4(7) yes
C(56) C(87) C(34) 113.6(6) yes
C(56) C(87) C(78) 127.8(8) yes
C(56) C(87) C(80) 70.1(7) yes
C(78) C(87) C(34) 117.2(8) yes
C(78) C(87) C(79) 108.1(8) yes
C(78) C(87) C(80) 100.1(7) yes
C(79) C(87) C(34) 113.3(8) yes
C(79) C(87) C(80) 104(1) yes
C(80) C(87) C(53) 161(2) yes
C(52) C(88) C(59) 73(1) yes
C(52) C(88) C(83) 110.2(7) yes
C(59) C(88) C(60) 149(1) yes
C(59) C(88) C(62) 55(1) yes
C(59) C(88) C(81) 69(1) yes
C(59) C(88) C(82) 69(1) yes
C(60) C(88) C(52) 127.8(9) yes
C(60) C(88) C(62) 127(1) yes
C(60) C(88) C(81) 80.5(7) yes
C(60) C(88) C(82) 113(1) yes
C(62) C(88) C(52) 100.0(6) yes
C(62) C(88) C(81) 101.6(7) yes
C(62) C(88) C(83) 118.6(8) yes
C(81) C(88) C(52) 113.4(8) yes
C(81) C(88) C(82) 106.7(7) yes
C(81) C(88) C(83) 112.3(7) yes
C(82) C(88) C(52) 109.5(6) yes
C(82) C(88) C(83) 104.2(8) yes
C(83) C(88) C(59) 173(1) yes

loop_
_geom_bond_atom_site_label_1
_geom_bond_atom_site_label_2
_geom_bond_distance
_geom_bond_publ_flag
Zr(1) Zr(2) 3.1316(10) yes
Zr(1) O(1) 1.968(3) yes
Zr(1) O(2) 2.275(2) yes
Zr(1) O(3) 1.978(3) yes
Zr(1) C(65) 2.165(3) yes
Zr(1) H(1) 2.03 no
Zr(1) H(2) 1.90 no
Zr(2) O(4) 1.982(2) yes
Zr(2) O(5) 2.230(3) yes
Zr(2) O(6) 1.995(2) yes
Zr(2) C(65) 2.335(3) yes
Zr(2) H(1) 2.09 no
Zr(2) H(2) 1.98 no
O(1) C(1) 1.363(4) yes
O(2) C(8) 1.418(4) yes
O(2) C(32) 1.450(4) yes
O(3) C(15) 1.362(5) yes
O(4) C(33) 1.360(4) yes
O(5) C(40) 1.425(4) yes
O(5) C(64) 1.443(6) yes
O(6) C(47) 1.346(4) yes
C(1) C(2) 1.409(5) yes
C(1) C(6) 1.410(4) yes
C(2) C(3) 1.404(6) yes
C(2) C(21) 1.529(5) yes
C(3) C(4) 1.381(5) yes
C(4) C(5) 1.383(6) yes
C(4) C(25) 1.521(6) yes
C(5) C(6) 1.396(6) yes
C(6) C(7) 1.511(5) yes
C(7) C(9) 1.516(6) yes
C(8) C(9) 1.390(5) yes
C(8) C(13) 1.379(6) yes
C(9) C(10) 1.392(5) yes
C(10) C(11) 1.376(6) yes
C(11) C(12) 1.394(6) yes
C(11) C(26) 1.518(6) yes
C(12) C(13) 1.391(5) yes
C(13) C(14) 1.519(5) yes
C(14) C(16) 1.513(4) yes
C(15) C(16) 1.399(5) yes
C(15) C(20) 1.420(4) yes
C(16) C(17) 1.392(6) yes
C(17) C(18) 1.363(5) yes
C(18) C(19) 1.399(6) yes
C(18) C(31) 1.522(7) yes
C(19) C(20) 1.381(6) yes
C(20) C(27) 1.533(5) yes
C(21) C(22) 1.524(5) yes
C(21) C(23) 1.543(6) yes
C(21) C(24) 1.545(6) yes
C(27) C(28) 1.546(5) yes
C(27) C(29) 1.531(6) yes
C(27) C(30) 1.532(6) yes
C(33) C(34) 1.410(6) yes
C(33) C(38) 1.392(6) yes
C(34) C(35) 1.403(5) yes
C(34) C(53) 1.54(1) yes
C(34) C(87) 1.55(1) yes
C(35) C(36) 1.369(6) yes
C(36) C(37) 1.387(7) yes
C(36) C(57) 1.514(6) yes
C(37) C(38) 1.395(5) yes
C(38) C(39) 1.517(6) yes
C(39) C(41) 1.503(5) yes
C(40) C(41) 1.379(5) yes
C(40) C(45) 1.387(5) yes
C(41) C(42) 1.399(5) yes
C(42) C(43) 1.382(5) yes
C(43) C(44) 1.401(5) yes
C(43) C(58) 1.528(6) yes
C(44) C(45) 1.396(5) yes
C(45) C(46) 1.503(5) yes
C(46) C(48) 1.516(6) yes
C(47) C(48) 1.427(6) yes
C(47) C(52) 1.405(6) yes
C(48) C(49) 1.391(5) yes
C(49) C(50) 1.376(7) yes
C(50) C(51) 1.394(7) yes
C(50) C(63) 1.520(6) yes
C(51) C(52) 1.405(5) yes
C(52) C(59) 1.52(1) yes
C(52) C(88) 1.58(1) yes
C(53) C(54) 1.56(1) yes
C(53) C(55) 1.49(1) yes
C(53) C(56) 1.62(1) yes
C(53) C(78) 1.60(1) yes
C(53) C(79) 1.33(2) yes
C(54) C(87) 1.34(1) yes
C(55) C(79) 1.64(2) yes
C(56) C(87) 1.51(1) yes
C(59) C(60) 1.58(1) yes
C(59) C(61) 1.55(1) yes
C(59) C(62) 1.50(1) yes
C(59) C(81) 1.44(1) yes
C(59) C(82) 1.48(1) yes
C(60) C(88) 1.13(1) yes
C(65) C(66) 1.470(5) yes
C(65) H(3) 0.96 no
C(66) C(67) 1.408(5) yes
C(66) C(71) 1.406(6) yes
C(67) C(68) 1.378(5) yes
C(68) C(69) 1.390(7) yes
C(69) C(70) 1.362(7) yes
C(70) C(71) 1.385(5) yes
C(72) C(73) 1.54(2) yes
C(72) C(84) 1.42(1) yes
C(73) C(74) 1.45(2) yes
C(73) C(84) 1.42(2) yes
C(74) C(75) 1.52(2) yes
C(74) C(84) 1.54(1) yes
C(74) C(85) 1.30(2) yes
C(75) C(76) 1.49(2) yes
C(75) C(85) 1.43(3) yes
C(76) C(77) 1.23(2) yes
C(76) C(85) 1.57(2) yes
C(76) C(86) 1.53(3) yes
C(78) C(87) 1.58(1) yes
C(79) C(87) 1.52(2) yes
C(80) C(87) 1.57(1) yes
C(81) C(88) 1.53(1) yes
C(82) C(88) 1.58(1) yes
C(83) C(88) 1.55(1) yes

loop_
_geom_contact_atom_site_label_1
_geom_contact_atom_site_label_2
_geom_contact_distance
_geom_contact_publ_flag
_geom_contact_site_symmetry_2
Zr(1) Zr(2) 3.1316(3) yes 55501
Zr(1) O(2) 2.275(2) yes 55501
Zr(1) C(1) 3.316(4) yes 55501
Zr(1) C(8) 3.050(3) yes 55501
Zr(1) C(15) 3.325(4) yes 55501
Zr(1) C(32) 3.465(3) yes 55501
Zr(1) C(66) 3.366(3) yes 55501
Zr(2) Zr(1) 3.1316(3) yes 55501
Zr(2) C(33) 3.290(3) yes 55501
Zr(2) C(40) 3.001(4) yes 55501
Zr(2) C(47) 3.324(3) yes 55501
Zr(2) C(64) 3.433(5) yes 55501
Zr(2) C(65) 2.335(3) yes 55501
Zr(2) C(66) 2.834(3) yes 55501
Zr(2) C(71) 3.321(4) yes 55501
O(1) O(2) 3.064(4) yes 55501
O(1) O(3) 3.295(4) yes 55501
O(1) C(2) 2.411(5) yes 55501
O(1) C(6) 2.382(4) yes 55501
O(1) C(7) 2.840(4) yes 55501
O(1) C(8) 3.319(4) yes 55501
O(1) C(9) 3.167(4) yes 55501
O(1) C(21) 2.936(5) yes 55501
O(1) C(22) 3.133(6) yes 55501
O(1) C(23) 2.997(4) yes 55501
O(1) C(65) 3.316(4) yes 55501
O(2) Zr(1) 2.275(2) yes 55501
O(2) O(1) 3.064(4) yes 55501
O(2) O(3) 3.044(3) yes 55501
O(2) C(7) 2.859(5) yes 55501
O(2) C(9) 2.408(4) yes 55501
O(2) C(13) 2.399(5) yes 55501
O(2) C(14) 2.848(5) yes 55501
O(3) O(1) 3.295(4) yes 55501
O(3) O(2) 3.044(3) yes 55501
O(3) C(8) 3.195(4) yes 55501
O(3) C(13) 3.061(4) yes 55501
O(3) C(14) 2.803(4) yes 55501
O(3) C(16) 2.366(5) yes 55501
O(3) C(20) 2.433(4) yes 55501
O(3) C(27) 2.957(4) yes 55501
O(3) C(29) 3.064(4) yes 55501
O(3) C(30) 3.113(4) yes 55501
O(3) C(65) 3.345(4) yes 55501
O(4) O(5) 3.140(4) yes 55501
O(4) O(6) 3.045(3) yes 55501
O(4) C(34) 2.426(5) yes 55501
O(4) C(38) 2.347(4) yes 55501
O(4) C(39) 2.803(5) yes 55501
O(4) C(40) 3.237(5) yes 55501
O(4) C(41) 3.046(5) yes 55501
O(4) C(53) 2.99(1) yes 55501
O(4) C(54) 2.98(1) yes 55501
O(4) C(55) 3.37(1) yes 55501
O(4) C(65) 3.176(4) yes 55501
O(4) C(66) 3.183(4) yes 55501
O(4) C(67) 3.233(4) yes 55501
O(4) C(78) 2.81(1) yes 55501
O(4) C(87) 3.07(1) yes 55501
O(5) O(4) 3.140(4) yes 55501
O(5) O(6) 2.912(4) yes 55501
O(5) C(39) 2.857(5) yes 55501
O(5) C(41) 2.401(4) yes 55501
O(5) C(45) 2.396(4) yes 55501
O(5) C(46) 2.846(4) yes 55501
O(5) C(71) 3.328(4) yes 55501
O(6) O(4) 3.045(3) yes 55501
O(6) O(5) 2.912(4) yes 55501
O(6) C(40) 3.021(5) yes 55501
O(6) C(45) 2.941(5) yes 55501
O(6) C(46) 2.778(5) yes 55501
O(6) C(48) 2.356(4) yes 55501
O(6) C(52) 2.436(4) yes 55501
O(6) C(59) 3.09(1) yes 55501
O(6) C(60) 2.95(1) yes 55501
O(6) C(61) 3.37(1) yes 55501
O(6) C(81) 3.10(1) yes 55501
O(6) C(83) 3.17(1) yes 55501
O(6) C(88) 2.94(1) yes 55501
C(1) Zr(1) 3.316(4) yes 55501
C(1) C(3) 2.395(6) yes 55501
C(1) C(4) 2.813(5) yes 55501
C(1) C(5) 2.419(5) yes 55501
C(1) C(7) 2.543(5) yes 55501
C(1) C(9) 3.242(5) yes 55501
C(1) C(21) 2.576(5) yes 55501
C(1) C(22) 3.100(5) yes 55501
C(1) C(23) 3.142(5) yes 55501
C(2) O(1) 2.411(5) yes 55501
C(2) C(4) 2.459(5) yes 55501
C(2) C(5) 2.808(5) yes 55501
C(2) C(6) 2.449(5) yes 55501
C(2) C(22) 2.470(5) yes 55501
C(2) C(23) 2.552(5) yes 55501
C(2) C(24) 2.552(5) yes 55501
C(3) C(1) 2.395(6) yes 55501
C(3) C(5) 2.364(5) yes 55501
C(3) C(6) 2.760(6) yes 55501
C(3) C(21) 2.550(5) yes 55501
C(3) C(22) 3.498(5) yes 55501
C(3) C(24) 2.842(5) yes 55501
C(3) C(25) 2.527(5) yes 55501
C(4) C(1) 2.813(5) yes 55501
C(4) C(2) 2.459(5) yes 55501
C(4) C(6) 2.429(6) yes 55501
C(5) C(1) 2.419(5) yes 55501
C(5) C(2) 2.808(5) yes 55501
C(5) C(3) 2.364(5) yes 55501
C(5) C(7) 2.517(6) yes 55501
C(5) C(9) 3.531(6) yes 55501
C(5) C(25) 2.533(7) yes 55501
C(6) O(1) 2.382(4) yes 55501
C(6) C(2) 2.449(5) yes 55501
C(6) C(3) 2.760(6) yes 55501
C(6) C(4) 2.429(6) yes 55501
C(6) C(8) 3.591(6) yes 55501
C(6) C(9) 2.537(6) yes 55501
C(6) C(10) 3.154(6) yes 55501
C(7) O(1) 2.840(4) yes 55501
C(7) O(2) 2.859(5) yes 55501
C(7) C(1) 2.543(5) yes 55501
C(7) C(5) 2.517(6) yes 55501
C(7) C(8) 2.541(6) yes 55501
C(7) C(10) 2.535(6) yes 55501
C(7) C(32) 3.485(6) yes 55501
C(8) Zr(1) 3.050(3) yes 55501
C(8) O(1) 3.319(4) yes 55501
C(8) O(3) 3.195(4) yes 55501
C(8) C(6) 3.591(6) yes 55501
C(8) C(7) 2.541(6) yes 55501
C(8) C(10) 2.370(5) yes 55501
C(8) C(11) 2.758(5) yes 55501
C(8) C(12) 2.363(5) yes 55501
C(8) C(14) 2.533(6) yes 55501
C(8) C(16) 3.552(5) yes 55501
C(8) C(32) 2.419(5) yes 55501
C(9) O(1) 3.167(4) yes 55501
C(9) O(2) 2.408(4) yes 55501
C(9) C(1) 3.242(5) yes 55501
C(9) C(5) 3.531(6) yes 55501
C(9) C(6) 2.537(6) yes 55501
C(9) C(11) 2.426(5) yes 55501
C(9) C(12) 2.780(6) yes 55501
C(9) C(13) 2.438(6) yes 55501
C(9) C(32) 3.266(5) yes 55501
C(10) C(6) 3.154(6) yes 55501
C(10) C(7) 2.535(6) yes 55501
C(10) C(8) 2.370(5) yes 55501
C(10) C(12) 2.376(6) yes 55501
C(10) C(13) 2.780(6) yes 55501
C(10) C(26) 2.532(6) yes 55501
C(11) C(8) 2.758(5) yes 55501
C(11) C(9) 2.426(5) yes 55501
C(11) C(13) 2.435(5) yes 55501
C(12) C(8) 2.363(5) yes 55501
C(12) C(9) 2.780(6) yes 55501
C(12) C(10) 2.376(6) yes 55501
C(12) C(14) 2.532(5) yes 55501
C(12) C(16) 3.068(5) yes 55501
C(12) C(26) 2.521(6) yes 55501
C(13) O(2) 2.399(5) yes 55501
C(13) O(3) 3.061(4) yes 55501
C(13) C(9) 2.438(6) yes 55501
C(13) C(10) 2.780(6) yes 55501
C(13) C(11) 2.435(5) yes 55501
C(13) C(15) 3.117(4) yes 55501
C(13) C(16) 2.504(5) yes 55501
C(13) C(17) 3.502(5) yes 55501
C(13) C(32) 3.244(5) yes 55501
C(14) O(2) 2.848(5) yes 55501
C(14) O(3) 2.803(4) yes 55501
C(14) C(8) 2.533(6) yes 55501
C(14) C(12) 2.532(5) yes 55501
C(14) C(15) 2.525(4) yes 55501
C(14) C(17) 2.515(5) yes 55501
C(14) C(32) 3.478(6) yes 55501
C(15) Zr(1) 3.325(4) yes 55501
C(15) C(13) 3.117(4) yes 55501
C(15) C(14) 2.525(4) yes 55501
C(15) C(17) 2.414(6) yes 55501
C(15) C(18) 2.800(6) yes 55501
C(15) C(19) 2.389(5) yes 55501
C(15) C(27) 2.581(5) yes 55501
C(15) C(29) 3.156(5) yes 55501
C(15) C(30) 3.091(5) yes 55501
C(16) O(3) 2.366(5) yes 55501
C(16) C(8) 3.552(5) yes 55501
C(16) C(12) 3.068(5) yes 55501
C(16) C(13) 2.504(5) yes 55501
C(16) C(18) 2.403(5) yes 55501
C(16) C(19) 2.749(4) yes 55501
C(16) C(20) 2.442(4) yes 55501
C(17) C(13) 3.502(5) yes 55501
C(17) C(14) 2.515(5) yes 55501
C(17) C(15) 2.414(6) yes 55501
C(17) C(19) 2.368(5) yes 55501
C(17) C(20) 2.802(5) yes 55501
C(17) C(31) 2.518(6) yes 55501
C(18) C(15) 2.800(6) yes 55501
C(18) C(16) 2.403(5) yes 55501
C(18) C(20) 2.449(6) yes 55501
C(19) C(15) 2.389(5) yes 55501
C(19) C(16) 2.749(4) yes 55501
C(19) C(17) 2.368(5) yes 55501
C(19) C(27) 2.538(6) yes 55501
C(19) C(28) 2.832(6) yes 55501
C(19) C(30) 3.525(7) yes 55501
C(19) C(31) 2.535(7) yes 55501
C(20) O(3) 2.433(4) yes 55501
C(20) C(16) 2.442(4) yes 55501
C(20) C(17) 2.802(5) yes 55501
C(20) C(18) 2.449(6) yes 55501
C(20) C(28) 2.550(5) yes 55501
C(20) C(29) 2.531(6) yes 55501
C(20) C(30) 2.494(6) yes 55501
C(21) O(1) 2.936(5) yes 55501
C(21) C(1) 2.576(5) yes 55501
C(21) C(3) 2.550(5) yes 55501
C(21) C(23) 1.543(6) yes 55501
C(21) C(24) 1.545(6) yes 55501
C(22) O(1) 3.133(6) yes 55501
C(22) C(1) 3.100(5) yes 55501
C(22) C(2) 2.470(5) yes 55501
C(22) C(3) 3.498(5) yes 55501
C(22) C(23) 2.515(6) yes 55501
C(22) C(24) 2.484(6) yes 55501
C(22) C(54) 3.48(1) yes 55501
C(23) O(1) 2.997(4) yes 55501
C(23) C(1) 3.142(5) yes 55501
C(23) C(2) 2.552(5) yes 55501
C(23) C(21) 1.543(6) yes 55501
C(23) C(22) 2.515(6) yes 55501
C(23) C(24) 2.466(8) yes 55501
C(23) C(30) 3.536(7) yes 55501
C(24) C(2) 2.552(5) yes 55501
C(24) C(3) 2.842(5) yes 55501
C(24) C(21) 1.545(6) yes 55501
C(24) C(22) 2.484(6) yes 55501
C(24) C(23) 2.466(8) yes 55501
C(25) C(3) 2.527(5) yes 55501
C(25) C(5) 2.533(7) yes 55501
C(26) C(10) 2.532(6) yes 55501
C(26) C(12) 2.521(6) yes 55501
C(27) O(3) 2.957(4) yes 55501
C(27) C(15) 2.581(5) yes 55501
C(27) C(19) 2.538(6) yes 55501
C(27) C(28) 1.546(5) yes 55501
C(28) C(19) 2.832(6) yes 55501
C(28) C(20) 2.550(5) yes 55501
C(28) C(27) 1.546(5) yes 55501
C(28) C(29) 2.463(6) yes 55501
C(28) C(30) 2.475(6) yes 55501
C(29) O(3) 3.064(4) yes 55501
C(29) C(15) 3.156(5) yes 55501
C(29) C(20) 2.531(6) yes 55501
C(29) C(28) 2.463(6) yes 55501
C(29) C(30) 2.527(6) yes 55501
C(29) C(66) 3.545(5) yes 55501
C(29) C(71) 3.405(5) yes 55501
C(30) O(3) 3.113(4) yes 55501
C(30) C(15) 3.091(5) yes 55501
C(30) C(19) 3.525(7) yes 55501
C(30) C(20) 2.494(6) yes 55501
C(30) C(23) 3.536(7) yes 55501
C(30) C(28) 2.475(6) yes 55501
C(30) C(29) 2.527(6) yes 55501
C(31) C(17) 2.518(6) yes 55501
C(31) C(19) 2.535(7) yes 55501
C(32) Zr(1) 3.465(3) yes 55501
C(32) C(7) 3.485(6) yes 55501
C(32) C(8) 2.419(5) yes 55501
C(32) C(9) 3.266(5) yes 55501
C(32) C(13) 3.244(5) yes 55501
C(32) C(14) 3.478(6) yes 55501
C(33) Zr(2) 3.290(3) yes 55501
C(33) C(35) 2.385(6) yes 55501
C(33) C(36) 2.806(5) yes 55501
C(33) C(37) 2.412(5) yes 55501
C(33) C(39) 2.538(6) yes 55501
C(33) C(41) 3.191(6) yes 55501
C(33) C(53) 2.59(1) yes 55501
C(33) C(54) 3.12(1) yes 55501
C(33) C(55) 3.20(1) yes 55501
C(33) C(67) 3.210(5) yes 55501
C(33) C(78) 3.12(1) yes 55501
C(33) C(87) 2.64(1) yes 55501
C(34) O(4) 2.426(5) yes 55501
C(34) C(36) 2.458(5) yes 55501
C(34) C(37) 2.809(6) yes 55501
C(34) C(38) 2.436(6) yes 55501
C(34) C(53) 1.54(1) yes 55501
C(34) C(54) 2.52(1) yes 55501
C(34) C(55) 2.506(9) yes 55501
C(34) C(56) 2.56(1) yes 55501
C(34) C(78) 2.664(9) yes 55501
C(34) C(79) 2.56(2) yes 55501
C(34) C(80) 2.60(1) yes 55501
C(34) C(87) 1.55(1) yes 55501
C(35) C(33) 2.385(6) yes 55501
C(35) C(37) 2.354(7) yes 55501
C(35) C(38) 2.738(6) yes 55501
C(35) C(53) 2.556(9) yes 55501
C(35) C(55) 3.429(8) yes 55501
C(35) C(56) 2.81(1) yes 55501
C(35) C(57) 2.523(6) yes 55501
C(35) C(79) 3.06(2) yes 55501
C(35) C(80) 3.10(1) yes 55501
C(35) C(87) 2.511(9) yes 55501
C(36) C(33) 2.806(5) yes 55501
C(36) C(34) 2.458(5) yes 55501
C(36) C(38) 2.424(6) yes 55501
C(37) C(33) 2.412(5) yes 55501
C(37) C(34) 2.809(6) yes 55501
C(37) C(35) 2.354(7) yes 55501
C(37) C(39) 2.505(6) yes 55501
C(37) C(41) 3.591(5) yes 55501
C(37) C(57) 2.522(7) yes 55501
C(38) O(4) 2.347(4) yes 55501
C(38) C(34) 2.436(6) yes 55501
C(38) C(35) 2.738(6) yes 55501
C(38) C(36) 2.424(6) yes 55501
C(38) C(41) 2.547(6) yes 55501
C(38) C(42) 3.171(5) yes 55501
C(38) C(67) 3.512(5) yes 55501
C(38) C(68) 3.483(5) yes 55501
C(39) O(4) 2.803(5) yes 55501
C(39) O(5) 2.857(5) yes 55501
C(39) C(33) 2.538(6) yes 55501
C(39) C(37) 2.505(6) yes 55501
C(39) C(40) 2.531(5) yes 55501
C(39) C(42) 2.528(5) yes 55501
C(39) C(64) 3.567(6) yes 55501
C(40) Zr(2) 3.001(4) yes 55501
C(40) O(4) 3.237(5) yes 55501
C(40) O(6) 3.021(5) yes 55501
C(40) C(39) 2.531(5) yes 55501
C(40) C(42) 2.357(5) yes 55501
C(40) C(43) 2.738(5) yes 55501
C(40) C(44) 2.363(5) yes 55501
C(40) C(46) 2.538(5) yes 55501
C(40) C(48) 3.544(5) yes 55501
C(40) C(64) 2.408(6) yes 55501
C(41) O(4) 3.046(5) yes 55501
C(41) O(5) 2.401(4) yes 55501
C(41) C(33) 3.191(6) yes 55501
C(41) C(37) 3.591(5) yes 55501
C(41) C(38) 2.547(6) yes 55501
C(41) C(43) 2.432(5) yes 55501
C(41) C(44) 2.803(5) yes 55501
C(41) C(45) 2.456(5) yes 55501
C(41) C(64) 3.278(6) yes 55501
C(42) C(38) 3.171(5) yes 55501
C(42) C(39) 2.528(5) yes 55501
C(42) C(40) 2.357(5) yes 55501
C(42) C(44) 2.398(5) yes 55501
C(42) C(45) 2.798(5) yes 55501
C(42) C(58) 2.537(5) yes 55501
C(43) C(40) 2.738(5) yes 55501
C(43) C(41) 2.432(5) yes 55501
C(43) C(45) 2.439(5) yes 55501
C(44) C(40) 2.363(5) yes 55501
C(44) C(41) 2.803(5) yes 55501
C(44) C(42) 2.398(5) yes 55501
C(44) C(46) 2.522(6) yes 55501
C(44) C(48) 3.141(5) yes 55501
C(44) C(58) 2.533(6) yes 55501
C(45) O(5) 2.396(4) yes 55501
C(45) O(6) 2.941(5) yes 55501
C(45) C(41) 2.456(5) yes 55501
C(45) C(42) 2.798(5) yes 55501
C(45) C(43) 2.439(5) yes 55501
C(45) C(47) 3.098(6) yes 55501
C(45) C(48) 2.516(5) yes 55501
C(45) C(49) 3.579(5) yes 55501
C(45) C(64) 3.162(6) yes 55501
C(46) O(5) 2.846(4) yes 55501
C(46) O(6) 2.778(5) yes 55501
C(46) C(40) 2.538(5) yes 55501
C(46) C(44) 2.522(6) yes 55501
C(46) C(47) 2.545(7) yes 55501
C(46) C(49) 2.521(6) yes 55501
C(46) C(64) 3.368(6) yes 55501
C(47) Zr(2) 3.324(3) yes 55501
C(47) C(45) 3.098(6) yes 55501
C(47) C(46) 2.545(7) yes 55501
C(47) C(49) 2.443(5) yes 55501
C(47) C(50) 2.826(5) yes 55501
C(47) C(51) 2.408(5) yes 55501
C(47) C(59) 2.62(1) yes 55501
C(47) C(60) 3.01(1) yes 55501
C(47) C(61) 3.24(1) yes 55501
C(47) C(81) 3.20(1) yes 55501
C(47) C(83) 3.10(1) yes 55501
C(47) C(88) 2.56(1) yes 55501
C(48) O(6) 2.356(4) yes 55501
C(48) C(40) 3.544(5) yes 55501
C(48) C(44) 3.141(5) yes 55501
C(48) C(45) 2.516(5) yes 55501
C(48) C(50) 2.413(6) yes 55501
C(48) C(51) 2.759(6) yes 55501
C(48) C(52) 2.440(7) yes 55501
C(49) C(45) 3.579(5) yes 55501
C(49) C(46) 2.521(6) yes 55501
C(49) C(47) 2.443(5) yes 55501
C(49) C(51) 2.376(7) yes 55501
C(49) C(52) 2.809(6) yes 55501
C(49) C(63) 2.525(6) yes 55501
C(50) C(47) 2.826(5) yes 55501
C(50) C(48) 2.413(6) yes 55501
C(50) C(52) 2.460(6) yes 55501
C(51) C(47) 2.408(5) yes 55501
C(51) C(48) 2.759(6) yes 55501
C(51) C(49) 2.376(7) yes 55501
C(51) C(59) 2.46(1) yes 55501
C(51) C(61) 3.444(9) yes 55501
C(51) C(62) 2.73(1) yes 55501
C(51) C(63) 2.531(6) yes 55501
C(51) C(82) 2.90(1) yes 55501
C(51) C(83) 3.60(1) yes 55501
C(51) C(88) 2.630(9) yes 55501
C(52) O(6) 2.436(4) yes 55501
C(52) C(48) 2.440(7) yes 55501
C(52) C(49) 2.809(6) yes 55501
C(52) C(50) 2.460(6) yes 55501
C(52) C(60) 2.45(1) yes 55501
C(52) C(61) 2.53(1) yes 55501
C(52) C(62) 2.53(1) yes 55501
C(52) C(81) 2.60(1) yes 55501
C(52) C(82) 2.58(1) yes 55501
C(52) C(83) 2.57(1) yes 55501
C(52) C(88) 1.58(1) yes 55501
C(53) O(4) 2.99(1) yes 55501
C(53) C(33) 2.59(1) yes 55501
C(53) C(34) 1.54(1) yes 55501
C(53) C(35) 2.556(9) yes 55501
C(53) C(54) 1.56(1) yes 55501
C(53) C(56) 1.62(1) yes 55501
C(53) C(78) 1.60(1) yes 55501
C(53) C(80) 2.05(1) yes 55501
C(54) O(4) 2.98(1) yes 55501
C(54) C(22) 3.48(1) yes 55501
C(54) C(33) 3.12(1) yes 55501
C(54) C(34) 2.52(1) yes 55501
C(54) C(53) 1.56(1) yes 55501
C(54) C(55) 2.58(1) yes 55501
C(54) C(56) 2.51(1) yes 55501
C(54) C(79) 2.48(2) yes 55501
C(54) C(80) 1.83(2) yes 55501
C(55) O(4) 3.37(1) yes 55501
C(55) C(33) 3.20(1) yes 55501
C(55) C(34) 2.506(9) yes 55501
C(55) C(35) 3.429(8) yes 55501
C(55) C(54) 2.58(1) yes 55501
C(55) C(56) 2.50(1) yes 55501
C(55) C(60) 3.39(1) yes 55501
C(55) C(78) 2.24(1) yes 55501
C(55) C(79) 1.64(2) yes 55501
C(55) C(80) 3.46(1) yes 55501
C(55) C(83) 3.25(1) yes 55501
C(55) C(87) 1.97(1) yes 55501
C(56) C(34) 2.56(1) yes 55501
C(56) C(35) 2.81(1) yes 55501
C(56) C(53) 1.62(1) yes 55501
C(56) C(54) 2.51(1) yes 55501
C(56) C(55) 2.50(1) yes 55501
C(56) C(78) 2.77(1) yes 55501
C(56) C(80) 1.77(2) yes 55501
C(57) C(35) 2.523(6) yes 55501
C(57) C(37) 2.522(7) yes 55501
C(58) C(42) 2.537(5) yes 55501
C(58) C(44) 2.533(6) yes 55501
C(59) O(6) 3.09(1) yes 55501
C(59) C(47) 2.62(1) yes 55501
C(59) C(51) 2.46(1) yes 55501
C(59) C(60) 1.58(1) yes 55501
C(59) C(61) 1.55(1) yes 55501
C(59) C(83) 2.05(1) yes 55501
C(60) O(6) 2.95(1) yes 55501
C(60) C(47) 3.01(1) yes 55501
C(60) C(52) 2.45(1) yes 55501
C(60) C(55) 3.39(1) yes 55501
C(60) C(59) 1.58(1) yes 55501
C(60) C(61) 2.52(1) yes 55501
C(60) C(62) 2.57(1) yes 55501
C(60) C(78) 3.50(1) yes 55501
C(60) C(81) 1.75(1) yes 55501
C(60) C(82) 2.28(1) yes 55501
C(61) O(6) 3.37(1) yes 55501
C(61) C(47) 3.24(1) yes 55501
C(61) C(51) 3.444(9) yes 55501
C(61) C(52) 2.53(1) yes 55501
C(61) C(59) 1.55(1) yes 55501
C(61) C(60) 2.52(1) yes 55501
C(61) C(62) 2.43(1) yes 55501
C(61) C(82) 2.57(1) yes 55501
C(61) C(83) 3.26(1) yes 55501
C(61) C(88) 1.89(1) yes 55501
C(62) C(51) 2.73(1) yes 55501
C(62) C(52) 2.53(1) yes 55501
C(62) C(60) 2.57(1) yes 55501
C(62) C(61) 2.43(1) yes 55501
C(62) C(81) 2.52(1) yes 55501
C(62) C(83) 2.82(1) yes 55501
C(62) C(88) 1.72(1) yes 55501
C(63) C(49) 2.525(6) yes 55501
C(63) C(51) 2.531(6) yes 55501
C(64) Zr(2) 3.433(5) yes 55501
C(64) C(39) 3.567(6) yes 55501
C(64) C(40) 2.408(6) yes 55501
C(64) C(41) 3.278(6) yes 55501
C(64) C(45) 3.162(6) yes 55501
C(64) C(46) 3.368(6) yes 55501
C(64) C(71) 3.325(6) yes 55501
C(65) Zr(2) 2.335(3) yes 55501
C(65) O(1) 3.316(4) yes 55501
C(65) O(3) 3.345(4) yes 55501
C(65) O(4) 3.176(4) yes 55501
C(65) C(67) 2.520(5) yes 55501
C(65) C(71) 2.518(6) yes 55501
C(66) Zr(1) 3.366(3) yes 55501
C(66) Zr(2) 2.834(3) yes 55501
C(66) O(4) 3.183(4) yes 55501
C(66) C(29) 3.545(5) yes 55501
C(66) C(68) 2.440(5) yes 55501
C(66) C(69) 2.834(5) yes 55501
C(66) C(70) 2.435(6) yes 55501
C(67) O(4) 3.233(4) yes 55501
C(67) C(33) 3.210(5) yes 55501
C(67) C(38) 3.512(5) yes 55501
C(67) C(65) 2.520(5) yes 55501
C(67) C(69) 2.402(6) yes 55501
C(67) C(70) 2.739(7) yes 55501
C(67) C(71) 2.381(6) yes 55501
C(68) C(38) 3.483(5) yes 55501
C(68) C(66) 2.440(5) yes 55501
C(68) C(70) 2.366(7) yes 55501
C(68) C(71) 2.753(6) yes 55501
C(69) C(66) 2.834(5) yes 55501
C(69) C(67) 2.402(6) yes 55501
C(69) C(71) 2.398(5) yes 55501
C(70) C(66) 2.435(6) yes 55501
C(70) C(67) 2.739(7) yes 55501
C(70) C(68) 2.366(7) yes 55501
C(71) Zr(2) 3.321(4) yes 55501
C(71) O(5) 3.328(4) yes 55501
C(71) C(29) 3.405(5) yes 55501
C(71) C(64) 3.325(6) yes 55501
C(71) C(65) 2.518(6) yes 55501
C(71) C(67) 2.381(6) yes 55501
C(71) C(68) 2.753(6) yes 55501
C(71) C(69) 2.398(5) yes 55501
C(72) C(73) 1.54(2) yes 55501
C(72) C(74) 2.62(1) yes 55501
C(73) C(72) 1.54(2) yes 55501
C(73) C(75) 2.57(2) yes 55501
C(73) C(85) 2.74(3) yes 55501
C(74) C(72) 2.62(1) yes 55501
C(74) C(76) 2.57(1) yes 55501
C(74) C(84) 1.54(1) yes 55501
C(74) C(86) 3.57(2) yes 55501
C(75) C(73) 2.57(2) yes 55501
C(75) C(77) 2.35(2) yes 55501
C(75) C(84) 3.07(2) yes 55501
C(75) C(86) 2.87(3) yes 55501
C(76) C(74) 2.57(1) yes 55501
C(76) C(85) 1.57(2) yes 55501
C(77) C(75) 2.35(2) yes 55501
C(77) C(85) 2.79(2) yes 55501
C(77) C(86) 1.95(3) yes 55501
C(78) O(4) 2.81(1) yes 55501
C(78) C(33) 3.12(1) yes 55501
C(78) C(34) 2.664(9) yes 55501
C(78) C(53) 1.60(1) yes 55501
C(78) C(55) 2.24(1) yes 55501
C(78) C(56) 2.77(1) yes 55501
C(78) C(60) 3.50(1) yes 55501
C(78) C(79) 2.51(2) yes 55501
C(78) C(80) 2.41(1) yes 55501
C(78) C(87) 1.58(1) yes 55501
C(79) C(34) 2.56(2) yes 55501
C(79) C(35) 3.06(2) yes 55501
C(79) C(54) 2.48(2) yes 55501
C(79) C(55) 1.64(2) yes 55501
C(79) C(78) 2.51(2) yes 55501
C(79) C(80) 2.44(2) yes 55501
C(80) C(34) 2.60(1) yes 55501
C(80) C(35) 3.10(1) yes 55501
C(80) C(53) 2.05(1) yes 55501
C(80) C(54) 1.83(2) yes 55501
C(80) C(55) 3.46(1) yes 55501
C(80) C(56) 1.77(2) yes 55501
C(80) C(78) 2.41(1) yes 55501
C(80) C(79) 2.44(2) yes 55501
C(80) C(87) 1.57(1) yes 55501
C(81) O(6) 3.10(1) yes 55501
C(81) C(47) 3.20(1) yes 55501
C(81) C(52) 2.60(1) yes 55501
C(81) C(60) 1.75(1) yes 55501
C(81) C(62) 2.52(1) yes 55501
C(81) C(82) 2.49(1) yes 55501
C(81) C(83) 2.56(1) yes 55501
C(82) C(51) 2.90(1) yes 55501
C(82) C(52) 2.58(1) yes 55501
C(82) C(60) 2.28(1) yes 55501
C(82) C(61) 2.57(1) yes 55501
C(82) C(81) 2.49(1) yes 55501
C(82) C(83) 2.47(1) yes 55501
C(82) C(88) 1.58(1) yes 55501
C(83) O(6) 3.17(1) yes 55501
C(83) C(47) 3.10(1) yes 55501
C(83) C(51) 3.60(1) yes 55501
C(83) C(52) 2.57(1) yes 55501
C(83) C(55) 3.25(1) yes 55501
C(83) C(59) 2.05(1) yes 55501
C(83) C(61) 3.26(1) yes 55501
C(83) C(62) 2.82(1) yes 55501
C(83) C(81) 2.56(1) yes 55501
C(83) C(82) 2.47(1) yes 55501
C(83) C(88) 1.55(1) yes 55501
C(84) C(74) 1.54(1) yes 55501
C(84) C(75) 3.07(2) yes 55501
C(84) C(85) 2.50(2) yes 55501
C(85) C(73) 2.74(3) yes 55501
C(85) C(76) 1.57(2) yes 55501
C(85) C(77) 2.79(2) yes 55501
C(85) C(84) 2.50(2) yes 55501
C(85) C(86) 2.31(3) yes 55501
C(86) C(74) 3.57(2) yes 55501
C(86) C(75) 2.87(3) yes 55501
C(86) C(77) 1.95(3) yes 55501
C(86) C(85) 2.31(3) yes 55501
C(87) O(4) 3.07(1) yes 55501
C(87) C(33) 2.64(1) yes 55501
C(87) C(34) 1.55(1) yes 55501
C(87) C(35) 2.511(9) yes 55501
C(87) C(55) 1.97(1) yes 55501
C(87) C(78) 1.58(1) yes 55501
C(87) C(80) 1.57(1) yes 55501
C(88) O(6) 2.94(1) yes 55501
C(88) C(47) 2.56(1) yes 55501
C(88) C(51) 2.630(9) yes 55501
C(88) C(52) 1.58(1) yes 55501
C(88) C(61) 1.89(1) yes 55501
C(88) C(62) 1.72(1) yes 55501
C(88) C(82) 1.58(1) yes 55501
C(88) C(83) 1.55(1) yes 55501

loop_
_geom_torsion_atom_site_label_1
_geom_torsion_atom_site_label_2
_geom_torsion_atom_site_label_3
_geom_torsion_atom_site_label_4
_geom_torsion
_geom_torsion_publ_flag
O(1) Zr(1) Zr(2) O(4) -60.1(1) yes
O(1) Zr(1) Zr(2) O(5) 167.65(6) yes
O(1) Zr(1) Zr(2) O(6) 70.29(9) yes
O(1) Zr(1) Zr(2) C(65) -86.8(1) yes
O(2) Zr(1) Zr(2) O(4) -156.3(1) yes
O(2) Zr(1) Zr(2) O(5) 71.48(6) yes
O(2) Zr(1) Zr(2) O(6) -25.88(9) yes
O(2) Zr(1) Zr(2) C(65) 177.1(1) yes
O(3) Zr(1) Zr(2) O(4) 107.4(1) yes
O(3) Zr(1) Zr(2) O(5) -24.88(7) yes
O(3) Zr(1) Zr(2) O(6) -122.24(9) yes
O(3) Zr(1) Zr(2) C(65) 80.7(1) yes
C(65) Zr(1) Zr(2) O(4) 26.7(1) yes
C(65) Zr(1) Zr(2) O(5) -105.59(14) yes
C(65) Zr(1) Zr(2) O(6) 157.06(9) yes
Zr(2) Zr(1) O(1) C(1) -96(1) yes
O(2) Zr(1) O(1) C(1) 2(1) yes
O(3) Zr(1) O(1) C(1) 94(1) yes
C(65) Zr(1) O(1) C(1) -147(1) yes
Zr(2) Zr(1) O(2) C(8) -179.7(2) yes
Zr(2) Zr(1) O(2) C(32) -0.0(4) yes
O(1) Zr(1) O(2) C(8) 60.8(2) yes
O(1) Zr(1) O(2) C(32) -119.5(3) yes
O(3) Zr(1) O(2) C(8) -52.5(2) yes
O(3) Zr(1) O(2) C(32) 127.2(3) yes
C(65) Zr(1) O(2) C(8) -175.9(2) yes
C(65) Zr(1) O(2) C(32) 3.7(4) yes
Zr(2) Zr(1) O(3) C(15) 73(1) yes
O(1) Zr(1) O(3) C(15) -118(1) yes
O(2) Zr(1) O(3) C(15) -25(1) yes
C(65) Zr(1) O(3) C(15) 123(1) yes
Zr(2) Zr(1) C(65) C(66) 93.1(3) yes
O(1) Zr(1) C(65) Zr(2) 114.26(9) yes
O(1) Zr(1) C(65) C(66) -152.7(3) yes
O(2) Zr(1) C(65) Zr(2) -5.1(2) yes
O(2) Zr(1) C(65) C(66) 88.0(3) yes
O(3) Zr(1) C(65) Zr(2) -123.96(8) yes
O(3) Zr(1) C(65) C(66) -30.9(3) yes
Zr(1) Zr(2) O(4) C(33) -81.9(7) yes
O(5) Zr(2) O(4) C(33) 56.4(7) yes
O(6) Zr(2) O(4) C(33) 144.3(7) yes
C(65) Zr(2) O(4) C(33) -63.8(7) yes
Zr(1) Zr(2) O(5) C(40) -164.3(2) yes
Zr(1) Zr(2) O(5) C(64) 13.8(3) yes
O(4) Zr(2) O(5) C(40) 47.4(2) yes
O(4) Zr(2) O(5) C(64) -134.5(3) yes
O(6) Zr(2) O(5) C(40) -52.3(2) yes
O(6) Zr(2) O(5) C(64) 125.8(3) yes
C(65) Zr(2) O(5) C(40) 146.0(2) yes
C(65) Zr(2) O(5) C(64) -35.9(3) yes
Zr(1) Zr(2) O(6) C(47) 43(1) yes
O(4) Zr(2) O(6) C(47) -169(1) yes
O(5) Zr(2) O(6) C(47) -73(1) yes
C(65) Zr(2) O(6) C(47) 74(1) yes
Zr(1) Zr(2) C(65) C(66) -134.8(3) yes
O(4) Zr(2) C(65) Zr(1) -161.5(1) yes
O(4) Zr(2) C(65) C(66) 63.7(2) yes
O(5) Zr(2) C(65) Zr(1) 98.9(1) yes
O(5) Zr(2) C(65) C(66) -35.9(3) yes
O(6) Zr(2) C(65) Zr(1) -44.2(3) yes
O(6) Zr(2) C(65) C(66) -179.0(2) yes
Zr(1) O(1) C(1) C(2) 178(1) yes
Zr(1) O(1) C(1) C(6) -2(1) yes
Zr(1) O(2) C(8) C(9) -86.3(3) yes
Zr(1) O(2) C(8) C(13) 87.4(3) yes
C(32) O(2) C(8) C(9) 93.9(3) yes
C(32) O(2) C(8) C(13) -92.3(3) yes
Zr(1) O(3) C(15) C(16) 12(1) yes
Zr(1) O(3) C(15) C(20) -167(1) yes
Zr(2) O(4) C(33) C(34) 133.8(7) yes
Zr(2) O(4) C(33) C(38) -46.9(8) yes
Zr(2) O(5) C(40) C(41) -83.3(4) yes
Zr(2) O(5) C(40) C(45) 93.0(4) yes
C(64) O(5) C(40) C(41) 98.1(4) yes
C(64) O(5) C(40) C(45) -85.6(4) yes
Zr(2) O(6) C(47) C(48) 62(1) yes
Zr(2) O(6) C(47) C(52) -118(1) yes
O(1) C(1) C(2) C(3) 177.7(3) yes
O(1) C(1) C(2) C(21) -6.0(5) yes
C(6) C(1) C(2) C(3) -1.3(5) yes
C(6) C(1) C(2) C(21) 175.0(3) yes
O(1) C(1) C(6) C(5) -177.5(3) yes
O(1) C(1) C(6) C(7) 4.7(5) yes
C(2) C(1) C(6) C(5) 1.5(5) yes
C(2) C(1) C(6) C(7) -176.3(3) yes
C(1) C(2) C(3) C(4) -0.7(6) yes
C(21) C(2) C(3) C(4) -177.0(4) yes
C(1) C(2) C(21) C(22) -64.3(5) yes
C(1) C(2) C(21) C(23) 57.5(4) yes
C(1) C(2) C(21) C(24) 176.8(4) yes
C(3) C(2) C(21) C(22) 111.9(4) yes
C(3) C(2) C(21) C(23) -126.4(4) yes
C(3) C(2) C(21) C(24) -7.1(5) yes
C(2) C(3) C(4) C(5) 2.3(6) yes
C(3) C(4) C(5) C(6) -2.0(6) yes
C(25) C(4) C(5) C(6) -179.7(4) yes
C(4) C(5) C(6) C(1) 0.1(6) yes
C(4) C(5) C(6) C(7) 178.0(4) yes
C(1) C(6) C(7) C(9) -72.7(4) yes
C(5) C(6) C(7) C(9) 109.6(4) yes
C(6) C(7) C(9) C(8) 115.5(3) yes
C(6) C(7) C(9) C(10) -62.8(4) yes
O(2) C(8) C(9) C(7) -3.4(4) yes
O(2) C(8) C(9) C(10) 175.0(3) yes
C(13) C(8) C(9) C(7) -176.8(3) yes
C(13) C(8) C(9) C(10) 1.6(5) yes
O(2) C(8) C(13) C(12) -175.0(3) yes
O(2) C(8) C(13) C(14) -0.2(5) yes
C(9) C(8) C(13) C(12) -1.5(5) yes
C(9) C(8) C(13) C(14) 173.2(3) yes
C(7) C(9) C(10) C(11) 177.2(3) yes
C(8) C(9) C(10) C(11) -1.2(5) yes
C(9) C(10) C(11) C(12) 0.8(5) yes
C(9) C(10) C(11) C(26) -177.2(4) yes
C(10) C(11) C(12) C(13) -0.8(5) yes
C(26) C(11) C(12) C(13) 177.3(3) yes
C(11) C(12) C(13) C(8) 1.1(5) yes
C(11) C(12) C(13) C(14) -173.7(3) yes
C(8) C(13) C(14) C(16) -115.8(4) yes
C(12) C(13) C(14) C(16) 58.7(5) yes
C(13) C(14) C(16) C(15) 65.6(4) yes
C(13) C(14) C(16) C(17) -110.4(4) yes
O(3) C(15) C(16) C(14) 5.7(5) yes
O(3) C(15) C(16) C(17) -178.3(3) yes
C(20) C(15) C(16) C(14) -174.2(3) yes
C(20) C(15) C(16) C(17) 1.8(5) yes
O(3) C(15) C(20) C(19) 177.5(3) yes
O(3) C(15) C(20) C(27) -7.5(5) yes
C(16) C(15) C(20) C(19) -2.6(5) yes
C(16) C(15) C(20) C(27) 172.4(3) yes
C(14) C(16) C(17) C(18) 176.2(3) yes
C(15) C(16) C(17) C(18) 0.1(6) yes
C(16) C(17) C(18) C(19) -1.3(6) yes
C(16) C(17) C(18) C(31) 178.3(4) yes
C(17) C(18) C(19) C(20) 0.5(6) yes
C(31) C(18) C(19) C(20) -179.2(3) yes
C(18) C(19) C(20) C(15) 1.5(5) yes
C(18) C(19) C(20) C(27) -173.5(3) yes
C(15) C(20) C(27) C(28) -178.7(3) yes
C(15) C(20) C(27) C(29) 62.4(4) yes
C(15) C(20) C(27) C(30) -60.5(4) yes
C(19) C(20) C(27) C(28) -3.9(5) yes
C(19) C(20) C(27) C(29) -122.8(4) yes
C(19) C(20) C(27) C(30) 114.2(4) yes
O(4) C(33) C(34) C(35) -177.3(3) yes
O(4) C(33) C(34) C(53) 15.0(6) yes
O(4) C(33) C(34) C(87) -6.7(6) yes
C(38) C(33) C(34) C(35) 3.4(5) yes
C(38) C(33) C(34) C(53) -164.4(5) yes
C(38) C(33) C(34) C(87) 173.9(5) yes
O(4) C(33) C(38) C(37) 178.0(3) yes
O(4) C(33) C(38) C(39) 1.5(5) yes
C(34) C(33) C(38) C(37) -2.6(5) yes
C(34) C(33) C(38) C(39) -179.1(3) yes
C(33) C(34) C(35) C(36) -1.7(5) yes
C(53) C(34) C(35) C(36) 166.3(3) yes
C(87) C(34) C(35) C(36) -173.3(3) yes
C(33) C(34) C(53) C(54) -61.0(8) yes
C(33) C(34) C(53) C(55) 67.9(8) yes
C(33) C(34) C(53) C(56) -174.0(5) yes
C(33) C(34) C(53) C(78) -37.1(8) yes
C(33) C(34) C(53) C(79) 149.7(9) yes
C(33) C(34) C(53) C(87) -109(1) yes
C(35) C(34) C(53) C(54) 131.8(6) yes
C(35) C(34) C(53) C(55) -99.3(7) yes
C(35) C(34) C(53) C(56) 18.8(7) yes
C(35) C(34) C(53) C(78) 155.7(5) yes
C(35) C(34) C(53) C(79) -17(1) yes
C(35) C(34) C(53) C(87) 83(1) yes
C(87) C(34) C(53) C(54) 48(1) yes
C(87) C(34) C(53) C(55) 177(1) yes
C(87) C(34) C(53) C(56) -64(1) yes
C(87) C(34) C(53) C(78) 72(1) yes
C(87) C(34) C(53) C(79) -100(1) yes
C(33) C(34) C(87) C(53) 83(1) yes
C(33) C(34) C(87) C(54) -21(1) yes
C(33) C(34) C(87) C(56) 172.4(5) yes
C(33) C(34) C(87) C(78) 4.9(9) yes
C(33) C(34) C(87) C(79) 131.8(7) yes
C(33) C(34) C(87) C(80) -110.3(8) yes
C(35) C(34) C(87) C(53) -106(1) yes
C(35) C(34) C(87) C(54) 148.8(7) yes
C(35) C(34) C(87) C(56) -17.1(7) yes
C(35) C(34) C(87) C(78) 175.4(5) yes
C(35) C(34) C(87) C(79) -57.6(8) yes
C(35) C(34) C(87) C(80) 60.2(9) yes
C(53) C(34) C(87) C(54) -104(1) yes
C(53) C(34) C(87) C(56) 89(1) yes
C(53) C(34) C(87) C(78) -78(1) yes
C(53) C(34) C(87) C(79) 48(1) yes
C(53) C(34) C(87) C(80) 166(1) yes
C(34) C(35) C(36) C(37) -0.8(6) yes
C(34) C(35) C(36) C(57) -178.9(4) yes
C(35) C(36) C(37) C(38) 1.7(5) yes
C(57) C(36) C(37) C(38) 179.8(3) yes
C(36) C(37) C(38) C(33) -0.1(5) yes
C(36) C(37) C(38) C(39) 176.5(3) yes
C(33) C(38) C(39) C(41) -65.0(4) yes
C(37) C(38) C(39) C(41) 118.5(4) yes
C(38) C(39) C(41) C(40) 116.2(5) yes
C(38) C(39) C(41) C(42) -63.2(5) yes
O(5) C(40) C(41) C(39) -0.5(7) yes
O(5) C(40) C(41) C(42) 178.9(4) yes
C(45) C(40) C(41) C(39) -176.5(4) yes
C(45) C(40) C(41) C(42) 2.9(7) yes
O(5) C(40) C(45) C(44) -178.9(4) yes
O(5) C(40) C(45) C(46) -2.5(7) yes
C(41) C(40) C(45) C(44) -2.9(7) yes
C(41) C(40) C(45) C(46) 173.5(5) yes
C(39) C(41) C(42) C(43) 178.7(4) yes
C(40) C(41) C(42) C(43) -0.7(7) yes
C(41) C(42) C(43) C(44) -1.4(7) yes
C(41) C(42) C(43) C(58) 177.7(5) yes
C(42) C(43) C(44) C(45) 1.4(7) yes
C(58) C(43) C(44) C(45) -177.6(4) yes
C(43) C(44) C(45) C(40) 0.5(7) yes
C(43) C(44) C(45) C(46) -175.9(4) yes
C(40) C(45) C(46) C(48) -111.0(5) yes
C(44) C(45) C(46) C(48) 65.2(5) yes
C(45) C(46) C(48) C(47) 59.7(4) yes
C(45) C(46) C(48) C(49) -118.9(4) yes
O(6) C(47) C(48) C(46) 4.7(5) yes
O(6) C(47) C(48) C(49) -176.7(3) yes
C(52) C(47) C(48) C(46) -174.8(3) yes
C(52) C(47) C(48) C(49) 3.8(5) yes
O(6) C(47) C(52) C(51) 175.9(3) yes
O(6) C(47) C(52) C(59) 4.4(7) yes
O(6) C(47) C(52) C(88) -14.5(6) yes
C(48) C(47) C(52) C(51) -4.6(5) yes
C(48) C(47) C(52) C(59) -176.1(5) yes
C(48) C(47) C(52) C(88) 165.0(4) yes
C(46) C(48) C(49) C(50) 178.7(4) yes
C(47) C(48) C(49) C(50) 0.1(6) yes
C(48) C(49) C(50) C(51) -3.0(6) yes
C(48) C(49) C(50) C(63) 178.0(4) yes
C(49) C(50) C(51) C(52) 2.1(6) yes
C(63) C(50) C(51) C(52) -178.9(4) yes
C(50) C(51) C(52) C(47) 1.7(6) yes
C(50) C(51) C(52) C(59) 174.3(5) yes
C(50) C(51) C(52) C(88) -167.3(5) yes
C(47) C(52) C(59) C(60) -50.7(8) yes
C(47) C(52) C(59) C(61) 64.5(8) yes
C(47) C(52) C(59) C(62) -174.9(7) yes
C(47) C(52) C(59) C(81) 25(1) yes
C(47) C(52) C(59) C(82) -156.3(6) yes
C(47) C(52) C(59) C(88) -65(1) yes
C(51) C(52) C(59) C(60) 137.5(5) yes
C(51) C(52) C(59) C(61) -107.2(6) yes
C(51) C(52) C(59) C(62) 13(1) yes
C(51) C(52) C(59) C(81) -146.6(7) yes
C(51) C(52) C(59) C(82) 31.9(9) yes
C(51) C(52) C(59) C(88) 122(1) yes
C(88) C(52) C(59) C(60) 14.5(8) yes
C(88) C(52) C(59) C(61) 129(1) yes
C(88) C(52) C(59) C(62) -109(1) yes
C(88) C(52) C(59) C(81) 90(1) yes
C(88) C(52) C(59) C(82) -91(1) yes
C(47) C(52) C(88) C(59) 125(1) yes
C(47) C(52) C(88) C(60) -29(1) yes
C(47) C(52) C(88) C(62) 174.2(5) yes
C(47) C(52) C(88) C(81) 66.8(7) yes
C(47) C(52) C(88) C(82) -174.2(5) yes
C(47) C(52) C(88) C(83) -60.1(7) yes
C(51) C(52) C(88) C(59) -65(1) yes
C(51) C(52) C(88) C(60) 139.5(9) yes
C(51) C(52) C(88) C(62) -16.8(8) yes
C(51) C(52) C(88) C(81) -124.2(6) yes
C(51) C(52) C(88) C(82) -5.2(8) yes
C(51) C(52) C(88) C(83) 108.8(6) yes
C(59) C(52) C(88) C(60) -154(1) yes
C(59) C(52) C(88) C(62) 49.2(9) yes
C(59) C(52) C(88) C(81) -58(1) yes
C(59) C(52) C(88) C(82) 60.7(9) yes
C(59) C(52) C(88) C(83) 174(1) yes
C(34) C(53) C(54) C(78) 112(1) yes
C(34) C(53) C(54) C(80) -80.4(8) yes
C(34) C(53) C(54) C(87) -64(1) yes
C(55) C(53) C(54) C(78) -13(1) yes
C(55) C(53) C(54) C(80) 153(1) yes
C(55) C(53) C(54) C(87) 168(2) yes
C(56) C(53) C(54) C(78) -131(1) yes
C(56) C(53) C(54) C(80) 35.0(8) yes
C(56) C(53) C(54) C(87) 50(1) yes
C(78) C(53) C(54) C(80) 166(1) yes
C(78) C(53) C(54) C(87) -177(2) yes
C(79) C(53) C(54) C(78) -95(1) yes
C(79) C(53) C(54) C(80) 71.8(9) yes
C(79) C(53) C(54) C(87) 87(2) yes
C(87) C(53) C(54) C(78) 177(2) yes
C(87) C(53) C(54) C(80) -15(2) yes
C(34) C(53) C(55) C(79) 122(1) yes
C(54) C(53) C(55) C(79) -112(1) yes
C(56) C(53) C(55) C(79) 3.8(8) yes
C(78) C(53) C(55) C(79) -118(1) yes
C(87) C(53) C(55) C(79) -69(8) yes
C(34) C(53) C(56) C(79) -126(1) yes
C(34) C(53) C(56) C(80) 79.4(7) yes
C(34) C(53) C(56) C(87) 72(1) yes
C(54) C(53) C(56) C(79) 117(1) yes
C(54) C(53) C(56) C(80) -36.2(7) yes
C(54) C(53) C(56) C(87) -42(1) yes
C(55) C(53) C(56) C(79) -5(1) yes
C(55) C(53) C(56) C(80) -159.8(8) yes
C(55) C(53) C(56) C(87) -166(1) yes
C(78) C(53) C(56) C(79) 97(1) yes
C(78) C(53) C(56) C(80) -55.9(8) yes
C(78) C(53) C(56) C(87) -62(1) yes
C(79) C(53) C(56) C(80) -153(1) yes
C(79) C(53) C(56) C(87) -160(1) yes
C(87) C(53) C(56) C(79) 160(2) yes
C(87) C(53) C(56) C(80) 6(1) yes
C(34) C(53) C(78) C(54) -76(1) yes
C(34) C(53) C(78) C(87) -74(1) yes
C(54) C(53) C(78) C(87) 2(2) yes
C(55) C(53) C(78) C(54) 167(1) yes
C(55) C(53) C(78) C(87) 169(2) yes
C(56) C(53) C(78) C(54) 55(1) yes
C(56) C(53) C(78) C(87) 57(1) yes
C(79) C(53) C(78) C(54) 97(1) yes
C(79) C(53) C(78) C(87) 99(2) yes
C(87) C(53) C(78) C(54) -2(2) yes
C(34) C(53) C(79) C(55) -103(1) yes
C(34) C(53) C(79) C(56) 70(1) yes
C(34) C(53) C(79) C(87) 89(1) yes
C(54) C(53) C(79) C(55) 109.8(8) yes
C(54) C(53) C(79) C(56) -76(1) yes
C(54) C(53) C(79) C(87) -57(1) yes
C(55) C(53) C(79) C(56) 173(1) yes
C(55) C(53) C(79) C(87) -167(1) yes
C(56) C(53) C(79) C(55) -173(1) yes
C(56) C(53) C(79) C(87) 18(1) yes
C(78) C(53) C(79) C(55) 83.5(8) yes
C(78) C(53) C(79) C(56) -102(1) yes
C(78) C(53) C(79) C(87) -83(1) yes
C(87) C(53) C(79) C(55) 167(1) yes
C(87) C(53) C(79) C(56) -18(1) yes
C(34) C(53) C(87) C(54) 120(1) yes
C(34) C(53) C(87) C(56) -113.4(7) yes
C(34) C(53) C(87) C(78) 118.9(7) yes
C(34) C(53) C(87) C(79) -125(1) yes
C(34) C(53) C(87) C(80) -136(5) yes
C(54) C(53) C(87) C(34) -120(1) yes
C(54) C(53) C(87) C(56) 126(1) yes
C(54) C(53) C(87) C(78) -1(1) yes
C(54) C(53) C(87) C(79) 114(1) yes
C(54) C(53) C(87) C(80) 103(5) yes
C(55) C(53) C(87) C(34) -169(8) yes
C(55) C(53) C(87) C(54) -49(9) yes
C(55) C(53) C(87) C(56) 77(8) yes
C(55) C(53) C(87) C(78) -50(8) yes
C(55) C(53) C(87) C(79) 65(8) yes
C(55) C(53) C(87) C(80) 54(11) yes
C(56) C(53) C(87) C(34) 113.4(6) yes
C(56) C(53) C(87) C(54) -126(1) yes
C(56) C(53) C(87) C(78) -127.7(8) yes
C(56) C(53) C(87) C(79) -11(1) yes
C(56) C(53) C(87) C(80) -23(4) yes
C(78) C(53) C(87) C(34) -118.9(7) yes
C(78) C(53) C(87) C(54) 1(1) yes
C(78) C(53) C(87) C(56) 127.7(8) yes
C(78) C(53) C(87) C(79) 115(1) yes
C(78) C(53) C(87) C(80) 104(5) yes
C(79) C(53) C(87) C(34) 125.3(9) yes
C(79) C(53) C(87) C(54) -114(1) yes
C(79) C(53) C(87) C(56) 11(1) yes
C(79) C(53) C(87) C(78) -115.8(9) yes
C(79) C(53) C(87) C(80) -11(5) yes
C(53) C(54) C(78) C(87) -0.9(8) yes
C(80) C(54) C(78) C(53) -28(3) yes
C(80) C(54) C(78) C(87) -29(2) yes
C(87) C(54) C(78) C(53) 0.9(9) yes
C(53) C(54) C(80) C(56) -30.4(7) yes
C(53) C(54) C(80) C(87) 5.6(7) yes
C(78) C(54) C(80) C(56) -1(4) yes
C(78) C(54) C(80) C(87) 34(3) yes
C(87) C(54) C(80) C(56) -36.0(8) yes
C(53) C(54) C(87) C(34) 89(2) yes
C(53) C(54) C(87) C(56) -106(2) yes
C(53) C(54) C(87) C(78) 2(2) yes
C(53) C(54) C(87) C(79) -62(2) yes
C(53) C(54) C(87) C(80) -161(2) yes
C(78) C(54) C(87) C(34) 86(1) yes
C(78) C(54) C(87) C(53) -2(2) yes
C(78) C(54) C(87) C(56) -109(1) yes
C(78) C(54) C(87) C(79) -65(2) yes
C(78) C(54) C(87) C(80) -164(1) yes
C(80) C(54) C(87) C(34) -108.9(8) yes
C(80) C(54) C(87) C(53) 161(2) yes
C(80) C(54) C(87) C(56) 55.6(8) yes
C(80) C(54) C(87) C(78) 164(1) yes
C(80) C(54) C(87) C(79) 99(1) yes
C(53) C(55) C(79) C(56) -11(2) yes
C(53) C(55) C(79) C(87) 4.1(5) yes
C(53) C(56) C(79) C(55) 9(1) yes
C(53) C(56) C(79) C(87) -6.1(6) yes
C(80) C(56) C(79) C(53) 30(1) yes
C(80) C(56) C(79) C(55) 40(2) yes
C(80) C(56) C(79) C(87) 24(1) yes
C(87) C(56) C(79) C(53) 6.1(6) yes
C(87) C(56) C(79) C(55) 15(2) yes
C(53) C(56) C(80) C(54) 29.2(6) yes
C(53) C(56) C(80) C(87) -2.4(5) yes
C(79) C(56) C(80) C(54) 3(1) yes
C(79) C(56) C(80) C(87) -28(1) yes
C(87) C(56) C(80) C(54) 31.5(6) yes
C(53) C(56) C(87) C(34) -80(1) yes
C(53) C(56) C(87) C(54) 113(1) yes
C(53) C(56) C(87) C(78) 84(1) yes
C(53) C(56) C(87) C(79) 16(1) yes
C(53) C(56) C(87) C(80) 172(1) yes
C(79) C(56) C(87) C(34) -97.8(8) yes
C(79) C(56) C(87) C(53) -16(1) yes
C(79) C(56) C(87) C(54) 96(1) yes
C(79) C(56) C(87) C(78) 68(1) yes
C(79) C(56) C(87) C(80) 155.6(9) yes
C(80) C(56) C(87) C(34) 106.6(6) yes
C(80) C(56) C(87) C(53) -172(1) yes
C(80) C(56) C(87) C(54) -58.9(8) yes
C(80) C(56) C(87) C(78) -87.4(8) yes
C(80) C(56) C(87) C(79) -155(1) yes
C(52) C(59) C(60) C(81) 121.1(9) yes
C(52) C(59) C(60) C(83) -55(1) yes
C(61) C(59) C(60) C(81) 3.0(7) yes
C(61) C(59) C(60) C(83) -173(1) yes
C(62) C(59) C(60) C(81) -113.9(9) yes
C(62) C(59) C(60) C(83) 69(1) yes
C(81) C(59) C(60) C(83) -176(1) yes
C(82) C(59) C(60) C(81) -117.0(9) yes
C(82) C(59) C(60) C(83) 66(1) yes
C(88) C(59) C(60) C(81) 164(4) yes
C(88) C(59) C(60) C(83) -12(4) yes
C(52) C(59) C(61) C(81) -118(1) yes
C(60) C(59) C(61) C(81) -4(1) yes
C(62) C(59) C(61) C(81) 116(1) yes
C(82) C(59) C(61) C(81) 101(1) yes
C(88) C(59) C(61) C(81) -13(2) yes
C(52) C(59) C(62) C(82) 108(2) yes
C(52) C(59) C(62) C(88) 96(1) yes
C(60) C(59) C(62) C(82) -10(2) yes
C(60) C(59) C(62) C(88) -22(1) yes
C(61) C(59) C(62) C(82) -127(2) yes
C(61) C(59) C(62) C(88) -139(2) yes
C(81) C(59) C(62) C(82) -90(2) yes
C(81) C(59) C(62) C(88) -102(2) yes
C(82) C(59) C(62) C(88) -11(2) yes
C(88) C(59) C(62) C(82) 11(2) yes
C(52) C(59) C(81) C(60) -94(1) yes
C(52) C(59) C(81) C(61) 80(1) yes
C(52) C(59) C(81) C(88) -88(1) yes
C(60) C(59) C(81) C(61) 175(1) yes
C(60) C(59) C(81) C(88) 5(1) yes
C(61) C(59) C(81) C(60) -175(1) yes
C(61) C(59) C(81) C(88) -169(1) yes
C(62) C(59) C(81) C(60) 106(1) yes
C(62) C(59) C(81) C(61) -78(1) yes
C(62) C(59) C(81) C(88) 112(2) yes
C(82) C(59) C(81) C(60) 87.0(9) yes
C(82) C(59) C(81) C(61) -97(1) yes
C(82) C(59) C(81) C(88) 92(1) yes
C(88) C(59) C(81) C(60) -5(1) yes
C(88) C(59) C(81) C(61) 169(2) yes
C(52) C(59) C(82) C(62) -79(2) yes
C(52) C(59) C(82) C(88) 89(1) yes
C(60) C(59) C(82) C(62) 170(2) yes
C(60) C(59) C(82) C(88) -21(1) yes
C(61) C(59) C(82) C(62) 57(2) yes
C(61) C(59) C(82) C(88) -133(1) yes
C(62) C(59) C(82) C(88) 168(2) yes
C(81) C(59) C(82) C(62) 99(2) yes
C(81) C(59) C(82) C(88) -92(1) yes
C(88) C(59) C(82) C(62) -168(2) yes
C(52) C(59) C(88) C(60) 138(3) yes
C(52) C(59) C(88) C(62) -115(1) yes
C(52) C(59) C(88) C(81) 123.6(9) yes
C(52) C(59) C(88) C(82) -118.8(7) yes
C(60) C(59) C(88) C(52) -138(3) yes
C(60) C(59) C(88) C(62) 106(3) yes
C(60) C(59) C(88) C(81) -14(3) yes
C(60) C(59) C(88) C(82) 102(3) yes
C(61) C(59) C(88) C(52) -115(1) yes
C(61) C(59) C(88) C(60) 22(5) yes
C(61) C(59) C(88) C(62) 128(2) yes
C(61) C(59) C(88) C(81) 7(1) yes
C(61) C(59) C(88) C(82) 125(2) yes
C(62) C(59) C(88) C(52) 115(1) yes
C(62) C(59) C(88) C(60) -106(3) yes
C(62) C(59) C(88) C(81) -121(1) yes
C(62) C(59) C(88) C(82) -3.5(7) yes
C(81) C(59) C(88) C(52) -123.6(8) yes
C(81) C(59) C(88) C(60) 14(3) yes
C(81) C(59) C(88) C(62) 121(1) yes
C(81) C(59) C(88) C(82) 117.6(9) yes
C(82) C(59) C(88) C(52) 118.8(6) yes
C(82) C(59) C(88) C(60) -102(3) yes
C(82) C(59) C(88) C(62) 3.5(7) yes
C(82) C(59) C(88) C(81) -117.6(9) yes
C(59) C(60) C(81) C(61) -6(1) yes
C(59) C(60) C(81) C(88) -2.9(8) yes
C(83) C(60) C(81) C(59) 10(4) yes
C(83) C(60) C(81) C(61) 4(5) yes
C(83) C(60) C(81) C(88) 8(4) yes
C(88) C(60) C(81) C(59) 2.9(9) yes
C(88) C(60) C(81) C(61) -3(1) yes
C(59) C(60) C(83) C(88) 2.0(7) yes
C(81) C(60) C(83) C(88) -7(3) yes
C(81) C(60) C(88) C(52) 112(1) yes
C(81) C(60) C(88) C(59) -13(3) yes
C(81) C(60) C(88) C(62) -97(1) yes
C(81) C(60) C(88) C(82) -104.2(9) yes
C(81) C(60) C(88) C(83) 177(1) yes
C(83) C(60) C(88) C(52) -65(1) yes
C(83) C(60) C(88) C(59) 168(3) yes
C(83) C(60) C(88) C(62) 85(1) yes
C(83) C(60) C(88) C(81) -177(1) yes
C(83) C(60) C(88) C(82) 78(1) yes
C(59) C(61) C(81) C(60) 5(1) yes
C(59) C(61) C(81) C(88) 3.4(6) yes
C(59) C(62) C(82) C(88) -3.7(8) yes
C(88) C(62) C(82) C(59) 3.7(8) yes
C(59) C(62) C(88) C(52) -61(1) yes
C(59) C(62) C(88) C(60) 141(2) yes
C(59) C(62) C(88) C(81) 55(1) yes
C(59) C(62) C(88) C(82) 166(3) yes
C(82) C(62) C(88) C(52) 131(2) yes
C(82) C(62) C(88) C(59) -166(2) yes
C(82) C(62) C(88) C(60) -24(2) yes
C(82) C(62) C(88) C(81) -111(2) yes
C(82) C(62) C(88) C(83) 11(2) yes
Zr(1) C(65) C(66) C(67) 166.4(3) yes
Zr(1) C(65) C(66) C(71) -15.4(5) yes
Zr(2) C(65) C(66) C(67) -102.7(3) yes
Zr(2) C(65) C(66) C(71) 75.4(3) yes
C(65) C(66) C(67) C(68) 179.3(3) yes
C(71) C(66) C(67) C(68) 1.0(5) yes
C(65) C(66) C(71) C(70) -178.5(3) yes
C(67) C(66) C(71) C(70) -0.3(5) yes
C(66) C(67) C(68) C(69) -1.7(6) yes
C(67) C(68) C(69) C(70) 1.6(6) yes
C(68) C(69) C(70) C(71) -0.9(6) yes
C(69) C(70) C(71) C(66) 0.2(6) yes
C(84) C(72) C(73) C(74) 0(1) yes
C(73) C(72) C(84) C(74) 0.2(9) yes
C(72) C(73) C(74) C(75) 177(1) yes
C(72) C(73) C(74) C(84) 0(1) yes
C(84) C(73) C(74) C(75) 177(1) yes
C(73) C(74) C(75) C(76) -177(1) yes
C(73) C(74) C(75) C(85) -170(1) yes
C(85) C(74) C(75) C(76) -6(1) yes
C(73) C(74) C(84) C(72) -0.2(9) yes
C(85) C(74) C(84) C(72) -170(1) yes
C(85) C(74) C(84) C(73) -170(1) yes
C(75) C(74) C(85) C(76) 7(1) yes
C(84) C(74) C(85) C(75) 177(1) yes
C(84) C(74) C(85) C(76) -175(1) yes
C(74) C(75) C(76) C(77) -170(1) yes
C(74) C(75) C(76) C(85) 6(1) yes
C(74) C(75) C(76) C(86) 52(2) yes
C(85) C(75) C(76) C(77) -176(1) yes
C(85) C(75) C(76) C(86) 46(2) yes
C(74) C(75) C(85) C(76) -173(1) yes
C(76) C(75) C(85) C(74) 173(1) yes
C(75) C(76) C(85) C(74) -7(1) yes
C(86) C(76) C(85) C(74) -162(1) yes
C(86) C(76) C(85) C(75) -154(1) yes
C(53) C(78) C(87) C(34) 76(1) yes
C(53) C(78) C(87) C(54) -177(2) yes
C(53) C(78) C(87) C(56) -89(1) yes
C(53) C(78) C(87) C(79) -53(1) yes
C(53) C(78) C(87) C(80) -162(2) yes
C(54) C(78) C(87) C(34) -106(1) yes
C(54) C(78) C(87) C(53) 177(2) yes
C(54) C(78) C(87) C(56) 87(1) yes
C(54) C(78) C(87) C(79) 123(1) yes
C(54) C(78) C(87) C(80) 15(1) yes
C(53) C(79) C(87) C(34) -61(2) yes
C(53) C(79) C(87) C(54) 92(2) yes
C(53) C(79) C(87) C(56) -160(2) yes
C(53) C(79) C(87) C(78) 70(2) yes
C(53) C(79) C(87) C(80) 176(2) yes
C(55) C(79) C(87) C(34) -72.3(8) yes
C(55) C(79) C(87) C(53) -11(1) yes
C(55) C(79) C(87) C(54) 81(1) yes
C(55) C(79) C(87) C(56) -171(1) yes
C(55) C(79) C(87) C(78) 59.3(9) yes
C(55) C(79) C(87) C(80) 165.1(9) yes
C(56) C(79) C(87) C(34) 98(1) yes
C(56) C(79) C(87) C(53) 160(2) yes
C(56) C(79) C(87) C(54) -107(1) yes
C(56) C(79) C(87) C(78) -129(1) yes
C(56) C(79) C(87) C(80) -23(1) yes
C(54) C(80) C(87) C(34) 119(1) yes
C(54) C(80) C(87) C(53) -107(5) yes
C(54) C(80) C(87) C(56) -132.8(9) yes
C(54) C(80) C(87) C(78) -6.2(8) yes
C(54) C(80) C(87) C(79) -117(1) yes
C(56) C(80) C(87) C(34) -108.1(8) yes
C(56) C(80) C(87) C(53) 24(5) yes
C(56) C(80) C(87) C(54) 132.8(9) yes
C(56) C(80) C(87) C(78) 126.7(9) yes
C(56) C(80) C(87) C(79) 14.9(8) yes
C(59) C(81) C(88) C(52) 60(1) yes
C(59) C(81) C(88) C(60) -172(2) yes
C(59) C(81) C(88) C(62) -46(1) yes
C(59) C(81) C(88) C(82) -60(1) yes
C(59) C(81) C(88) C(83) -173(2) yes
C(60) C(81) C(88) C(52) -127(1) yes
C(60) C(81) C(88) C(59) 172(2) yes
C(60) C(81) C(88) C(62) 126(1) yes
C(60) C(81) C(88) C(82) 112(1) yes
C(60) C(81) C(88) C(83) -1.4(7) yes
C(61) C(81) C(88) C(52) 50(1) yes
C(61) C(81) C(88) C(59) -10(1) yes
C(61) C(81) C(88) C(60) 177(1) yes
C(61) C(81) C(88) C(62) -56(1) yes
C(61) C(81) C(88) C(82) -70(1) yes
C(61) C(81) C(88) C(83) 175(1) yes
C(59) C(82) C(88) C(52) -62(1) yes
C(59) C(82) C(88) C(60) 146(1) yes
C(59) C(82) C(88) C(62) -11(2) yes
C(59) C(82) C(88) C(81) 60(1) yes
C(62) C(82) C(88) C(52) -51(1) yes
C(62) C(82) C(88) C(59) 11(2) yes
C(62) C(82) C(88) C(60) 158(1) yes
C(62) C(82) C(88) C(81) 71(2) yes
C(62) C(82) C(88) C(83) -169(1) yes
C(60) C(83) C(88) C(52) 130(1) yes
C(60) C(83) C(88) C(62) -115(1) yes
C(60) C(83) C(88) C(81) 2(1) yes
C(60) C(83) C(88) C(82) -112(1) yes
